data_7122004
loop_
_publ_author_name
'Faulkner, Robert A.'
'Patmore, Nathan J.'
'Rice, Craig R.'
'Slater, Christopher'

_publ_section_title
;
 Dihydrogen phosphate-containing dinuclear double assemblies that
 demonstrate phosphate reactivity to the tetrafluoroborate anion.
;
_journal_issue 66
_journal_name_full 'Chemical communications (Cambridge, England)'
_journal_page_first 9159
_journal_page_last 9162
_journal_paper_doi 10.1039/c8cc04900a
_journal_volume 54
_journal_year 2018
_chemical_formula_moiety '2(C54 H48 B Cu3 F3 N18 O4 P S6), 3(B F4), 6(C H3 N O2)'
_chemical_formula_sum 'C114 H114 B5 Cu6 F18 N42 O20 P2 S12'
_chemical_formula_weight 3616.55
_space_group_crystal_system triclinic
_space_group_IT_number 2
_space_group_name_Hall '-P 1'
_space_group_name_H-M_alt 'P -1'
_symmetry_Int_Tables_number 2
_symmetry_space_group_name_Hall '-P 1'
_symmetry_space_group_name_H-M 'P -1'
_audit_creation_date 2016-02-26
_audit_creation_method
;
Olex2 1.2
(compiled 2016.02.19 svn.r3266 for OlexSys, GUI svn.r5155)
;
_audit_update_record
;
2018-06-16 deposited with the CCDC.
2018-07-18 downloaded from the CCDC.
;
_cell_angle_alpha 78.661(7)
_cell_angle_beta 85.813(9)
_cell_angle_gamma 78.326(7)
_cell_formula_units_Z 2
_cell_length_a 12.3871(8)
_cell_length_b 24.199(2)
_cell_length_c 32.271(4)
_cell_measurement_reflns_used 9809
_cell_measurement_temperature 150.0
_cell_measurement_theta_max 68.32
_cell_measurement_theta_min 2.80
_cell_volume 9282.8(15)
_computing_cell_refinement 'Bruker SAINT'
_computing_data_collection 'Bruker APEX2'
_computing_data_reduction 'Bruker SAINT'
_computing_molecular_graphics 'Olex2 (Dolomanov et al., 2009)'
_computing_publication_material 'Olex2 (Dolomanov et al., 2009)'
_computing_structure_refinement 'olex2.refine (Bourhis et al., 2015)'
_computing_structure_solution 'SHELXS-97 (Sheldrick 2008)'
_diffrn_ambient_temperature 150.0
_diffrn_measured_fraction_theta_full 0.9774
_diffrn_measured_fraction_theta_max 0.9774
_diffrn_measurement_device_type 'Bruker APEX-II CCD'
_diffrn_measurement_method '\f and \w scans'
_diffrn_radiation_type 'Cu K\a'
_diffrn_radiation_wavelength 1.54178
_diffrn_reflns_av_R_equivalents 0.1127
_diffrn_reflns_av_unetI/netI 0.0914
_diffrn_reflns_limit_h_max 14
_diffrn_reflns_limit_h_min -14
_diffrn_reflns_limit_k_max 29
_diffrn_reflns_limit_k_min -29
_diffrn_reflns_limit_l_max 38
_diffrn_reflns_limit_l_min -38
_diffrn_reflns_number 132190
_diffrn_reflns_theta_full 68.7210
_diffrn_reflns_theta_max 68.72
_diffrn_reflns_theta_min 2.56
_diffrn_standards_number 0
_exptl_absorpt_coefficient_mu 2.867
_exptl_absorpt_correction_type none
_exptl_crystal_colour green
_exptl_crystal_density_diffrn 1.2937
_exptl_crystal_description block
_exptl_crystal_F_000 3666.8836
_exptl_crystal_size_max 0.1
_exptl_crystal_size_mid 0.1
_exptl_crystal_size_min 0.1
_refine_diff_density_max 1.8506
_refine_diff_density_min -1.6788
_refine_diff_density_rms 0.2042
_refine_ls_d_res_high 0.8273
_refine_ls_d_res_low 17.2769
_refine_ls_goodness_of_fit_ref 1.2535
_refine_ls_hydrogen_treatment mixed
_refine_ls_matrix_type full
_refine_ls_number_constraints 208
_refine_ls_number_parameters 2014
_refine_ls_number_reflns 33538
_refine_ls_number_restraints 121
_refine_ls_restrained_S_all 1.2511
_refine_ls_R_factor_all 0.1337
_refine_ls_R_factor_gt 0.0997
_refine_ls_shift/su_max 0.0000
_refine_ls_shift/su_mean 0.0000
_refine_ls_structure_factor_coef Fsqd
_refine_ls_weighting_details 'w=1/[\s^2^(Fo^2^)+(0.2P)^2^] where P=(Fo^2^+2Fc^2^)/3'
_refine_ls_weighting_scheme calc
_refine_ls_wR_factor_gt 0.2929
_refine_ls_wR_factor_ref 0.3299
_reflns_Friedel_coverage 0.0
_reflns_limit_h_max 14
_reflns_limit_h_min -14
_reflns_limit_k_max 29
_reflns_limit_k_min -28
_reflns_limit_l_max 38
_reflns_limit_l_min 0
_reflns_number_gt 23849
_reflns_number_total 33538
_reflns_threshold_expression I>=2u(I)
_cod_data_source_file c8cc04900a2.cif
_cod_data_source_block cu_Chris_BF4PO4_4_0m_a
_cod_depositor_comments 'Adding full bibliography for 7122000--7122004.cif.'
_cod_original_cell_volume 9283.1(15)
_cod_database_code 7122004
_olex2_refinement_description
;
1. Fixed Uiso
 At 1.2 times of:
  All C(H) groups, All C(H,H) groups, All N(H) groups
 At 1.5 times of:
  All C(H,H,H) groups
2. Rigid bond restraints
 F8, F22, F19, B6, F20, F21
 with sigma for 1-2 distances of 0.003 and sigma for 1-3 distances of 0.006
 C42
 with sigma for 1-2 distances of 0.003 and sigma for 1-3 distances of 0.006
 C11, C15, C16, C17
 with sigma for 1-2 distances of 0.003 and sigma for 1-3 distances of 0.006
3. Uiso/Uaniso restraints and constraints
F8 \\sim F22 \\sim F19 \\sim B6 \\sim F20 \\sim F21: within 2A with sigma of
0.003 and sigma for terminal atoms of 0.006
C42: within 2A with sigma of 0.003 and sigma for terminal atoms of 0.006
C11 \\sim C15 \\sim C16 \\sim C17: within 2A with sigma of 0.003 and sigma for
terminal atoms of 0.006
Uanis(N44) \\sim Ueq, Uanis(O23) \\sim Ueq, Uanis(O24) \\sim Ueq, Uanis(C117)
\\sim Ueq, : with sigma of 0.05 and sigma for terminal atoms of 0.1
Uanis(N48) \\sim Ueq, Uanis(O11) \\sim Ueq, Uanis(O12) \\sim Ueq, Uanis(C109)
\\sim Ueq, : with sigma of 0.05 and sigma for terminal atoms of 0.1
Uanis(N47) \\sim Ueq: with sigma of 0.01 and sigma for terminal atoms of 0.02
Uanis(C111) \\sim Ueq: with sigma of 0.01 and sigma for terminal atoms of 0.02
Uanis(C108) \\sim Ueq: with sigma of 0.01 and sigma for terminal atoms of 0.02
Uanis(C117) \\sim Ueq: with sigma of 0.01 and sigma for terminal atoms of 0.02
4. Others
 Fixed Sof: N44(0.5) N47(0.5) O23(0.5) O24(0.5) O31(0.5) O32(0.5) C111(0.5)
 H11j(0.5) H11k(0.5) H11l(0.5) C117(0.5) H11g(0.5) H11h(0.5) H11i(0.5)
5.a Secondary CH2 refined with riding coordinates:
 C9(H9a,H9b), C10(H10a,H10b), C27(H27a,H27b), C0aa(H0aa,H0ab), C45(H45a,H45b),
 C46(H46a,H46b), C63(H63a,H63b), C64(H64a,H64b), C80(H80a,H80b), C81(H81a,H81b),
  C98(H98a,H98b), C99(H99a,H99b)
5.b Aromatic/amide H refined with riding coordinates:
 N3(H3), N4(H4), N9(H9), N10(H10), N15(H15), N16(H16), N21(H21a), N22(H22a),
 N27(H27), N28(H28), N33(H33a), N34(H34a), C1(H1), C2(H2), C3(H3a), C4(H4a),
 C7(H7), C12(H12), C15(H15a), C16(H16a), C17(H17), C18(H18), C19(H19), C20(H20),
  C21(H21), C22(H22), C25(H25), C30(H30), C33(H33), C34(H34), C35(H35),
 C36(H36), C37(H37), C38(H38), C39(H39), C40(H40), C43(H43), C047(H047),
 C48(H48), C51(H51), C52(H52), C53(H53), C54(H54), C55(H55), C56(H56), C57(H57),
  C58(H58), C61(H61), C68(H68), C69(H69), C70(H70), C71(H71), C72(H72),
 C73(H73), C74(H74), C75(H75), C78(H78), C83(H83), C86(H86), C87(H87), C88(H88),
  C89(H89), C90(H90), C91(H91), C92(H92), C93(H93), C96(H96), C101(H101),
 C104(H104), C105(H105), C106(H106), C107(H107)
5.c Idealised Me refined as rotating group:
 C108(H10c,H10d,H10e), C109(H10f,H10g,H10h), C110(H11d,H11e,H11f), C111(H11j,
 H11k,H11l), C113(H11a,H11b,H11c), C117(H11g,H11h,H11i), C05N(H05a,H05b,H05c)
;
_olex2_submission_special_instructions 'No special instructions were received'

loop_
_space_group_symop_id
_space_group_symop_operation_xyz
1 x,y,z
2 -x,-y,-z

loop_
_atom_site_label
_atom_site_type_symbol
_atom_site_fract_x
_atom_site_fract_y
_atom_site_fract_z
_atom_site_U_iso_or_equiv
_atom_site_adp_type
_atom_site_occupancy
_atom_site_refinement_flags_posn
_atom_site_refinement_flags_adp
Cu1 Cu 0.35687(6) 0.13578(3) 0.92375(3) 0.0253(2) Uani 1.000000 . .
Cu2 Cu 0.74748(6) 0.26334(4) 0.85888(3) 0.0275(2) Uani 1.000000 . .
Cu3 Cu 0.11944(6) 0.70095(4) 0.70986(3) 0.0267(2) Uani 1.000000 . .
Cu4 Cu 0.40295(6) 0.30511(3) 0.78781(3) 0.0250(2) Uani 1.000000 . .
Cu5 Cu -0.21869(6) 0.74126(3) 0.63697(3) 0.0244(2) Uani 1.000000 . .
Cu6 Cu 0.16917(6) 0.87780(4) 0.58500(3) 0.0276(2) Uani 1.000000 . .
S1 S 0.47602(13) 0.11480(8) 1.05643(5) 0.0401(4) Uani 1.000000 . .
S2 S 0.67839(16) 0.38332(8) 0.95258(6) 0.0490(4) Uani 1.000000 . .
S3 S 0.67236(14) 0.44003(9) 0.75105(9) 0.0692(8) Uani 1.000000 . .
S4 S 0.84949(14) 0.14911(9) 0.76223(5) 0.0455(4) Uani 1.000000 . .
S5 S 0.40166(15) 0.19569(8) 0.68832(5) 0.0421(4) Uani 1.000000 . .
S6 S 0.21335(13) 0.16970(7) 0.79272(5) 0.0384(4) Uani 1.000000 . .
S7 S -0.13752(15) 0.63750(9) 0.53300(6) 0.0496(5) Uani 1.000000 . .
S8 S 0.05448(14) 0.91894(9) 0.45077(5) 0.0495(5) Uani 1.000000 . .
S9 S -0.32743(15) 0.84245(9) 0.74115(6) 0.0458(4) Uani 1.000000 . .
S10 S -0.13647(14) 0.55720(8) 0.73870(9) 0.0646(7) Uani 1.000000 . .
S11 S 0.11248(15) 0.80389(8) 0.81453(5) 0.0434(4) Uani 1.000000 . .
S12 S 0.29942(12) 0.83561(8) 0.71805(5) 0.0383(4) Uani 1.000000 . .
P1 P 0.52280(11) 0.20850(6) 0.86535(4) 0.0243(3) Uani 1.000000 . .
P2 P -0.00473(11) 0.80202(6) 0.63546(4) 0.0232(3) Uani 1.000000 . .
F1 F 0.5465(3) 0.06924(15) 0.89556(12) 0.0396(9) Uani 1.000000 . .
F2 F 0.6973(3) 0.10223(19) 0.91003(14) 0.0534(12) Uani 1.000000 . .
F3 F 0.6986(4) 0.06356(18) 0.85080(15) 0.0568(12) Uani 1.000000 . .
F4 F -0.1966(4) 0.94158(19) 0.65162(18) 0.0668(14) Uani 1.000000 . .
F5 F -0.1639(4) 0.91010(19) 0.58889(15) 0.0630(14) Uani 1.000000 . .
F6 F -0.0313(3) 0.94402(15) 0.61591(12) 0.0416(9) Uani 1.000000 . .
F7 F 0.4093(6) 0.0516(2) 0.69613(17) 0.0854(18) Uani 1.000000 . .
F8 F 0.3920(4) -0.0287(2) 0.67668(16) 0.0714(15) Uani 1.000000 . U
F9 F 0.2857(5) 0.0016(3) 0.7312(2) 0.0935(19) Uani 1.000000 . .
F10 F 0.4675(4) -0.0335(2) 0.73941(17) 0.0788(17) Uani 1.000000 . .
F11 F 0.6053(6) 0.5275(3) 0.8681(3) 0.123(3) Uani 1.000000 . .
F12 F 0.6696(9) 0.5530(4) 0.8070(2) 0.166(4) Uani 1.000000 . .
F13 F 0.7815(5) 0.5378(3) 0.8570(2) 0.108(2) Uani 1.000000 . .
F14 F 0.6597(8) 0.6143(3) 0.8458(4) 0.178(5) Uani 1.000000 . .
F19 F 0.7979(7) 0.2110(5) 1.0350(3) 0.158(3) Uani 1.000000 . U
F20 F 0.7480(7) 0.2064(5) 1.1018(3) 0.153(3) Uani 1.000000 . U
F21 F 0.8979(8) 0.2138(5) 1.0870(3) 0.171(3) Uani 1.000000 . U
F22 F 0.8695(9) 0.1309(5) 1.0883(3) 0.177(3) Uani 1.000000 . U
N1 N 0.3176(3) 0.0563(2) 0.94370(15) 0.0292(11) Uani 1.000000 . .
N2 N 0.4130(3) 0.1186(2) 0.98165(15) 0.0284(11) Uani 1.000000 . .
N3 N 0.4814(4) 0.1986(2) 0.98812(16) 0.0379(12) Uani 1.000000 . .
H3 H 0.4639(4) 0.2149(2) 0.96199(16) 0.0455(15) Uiso 1.000000 R .
N4 N 0.6073(5) 0.2848(3) 0.94943(19) 0.0451(14) Uani 1.000000 . .
H4 H 0.6076(5) 0.2556(3) 0.93681(19) 0.0542(17) Uiso 1.000000 R .
N5 N 0.7200(4) 0.3215(2) 0.89494(17) 0.0324(11) Uani 1.000000 . .
N6 N 0.8368(4) 0.3228(2) 0.82411(17) 0.0350(12) Uani 1.000000 . .
N7 N 0.3912(4) 0.3480(2) 0.83467(17) 0.0339(11) Uani 1.000000 . .
N8 N 0.5550(4) 0.3612(2) 0.77168(18) 0.0379(13) Uani 1.000000 . .
N9 N 0.6638(5) 0.3574(3) 0.7084(2) 0.063(2) Uani 1.000000 . .
H9 H 0.7162(5) 0.3712(3) 0.6923(2) 0.075(3) Uiso 1.000000 R .
N10 N 0.6960(4) 0.2448(2) 0.76081(16) 0.0372(12) Uani 1.000000 . .
H10 H 0.6474(4) 0.2671(2) 0.77457(16) 0.0446(15) Uiso 1.000000 R .
N11 N 0.7965(4) 0.2066(2) 0.82183(16) 0.0308(11) Uani 1.000000 . .
N12 N 0.8579(4) 0.1975(2) 0.90068(15) 0.0282(10) Uani 1.000000 . .
N13 N 0.3032(4) 0.3665(2) 0.74844(16) 0.0296(11) Uani 1.000000 . .
N14 N 0.3980(4) 0.2623(2) 0.74212(16) 0.0296(11) Uani 1.000000 . .
N15 N 0.4932(5) 0.1693(2) 0.76501(17) 0.0367(12) Uani 1.000000 . .
H15 H 0.5199(5) 0.1807(2) 0.78571(17) 0.0441(14) Uiso 1.000000 R .
N16 N 0.3870(4) 0.0929(2) 0.82696(16) 0.0358(12) Uani 1.000000 . .
H16 H 0.4241(4) 0.0724(2) 0.84888(16) 0.0430(14) Uiso 1.000000 R .
N17 N 0.2803(3) 0.1541(2) 0.86855(15) 0.0272(10) Uani 1.000000 . .
N18 N 0.2087(4) 0.2006(2) 0.93711(16) 0.0303(11) Uani 1.000000 . .
N19 N -0.3017(4) 0.6776(2) 0.66697(16) 0.0287(11) Uani 1.000000 . .
N20 N -0.1858(4) 0.6889(2) 0.59588(16) 0.0308(11) Uani 1.000000 . .
N21 N -0.0768(5) 0.7347(3) 0.54401(17) 0.0422(14) Uani 1.000000 . .
H21a H -0.0757(5) 0.7602(3) 0.55997(17) 0.0506(16) Uiso 1.000000 R .
N22 N 0.0443(4) 0.8270(3) 0.51337(16) 0.0388(13) Uani 1.000000 . .
H22a H 0.0621(4) 0.8067(3) 0.53853(16) 0.0466(15) Uiso 1.000000 R .
N23 N 0.1206(4) 0.9018(2) 0.52644(15) 0.0308(11) Uani 1.000000 . .
N24 N 0.2112(4) 0.9568(2) 0.57137(16) 0.0315(11) Uani 1.000000 . .
N25 N -0.3309(4) 0.8091(2) 0.59813(16) 0.0297(11) Uani 1.000000 . .
N26 N -0.2709(4) 0.7913(2) 0.67800(15) 0.0268(10) Uani 1.000000 . .
N27 N -0.1717(4) 0.7476(2) 0.73942(17) 0.0360(12) Uani 1.000000 . .
H27 H -0.1227(4) 0.7261(2) 0.72521(17) 0.0432(14) Uiso 1.000000 R .
N28 N -0.1276(6) 0.6336(3) 0.7874(2) 0.0586(19) Uani 1.000000 . .
H28 H -0.1756(6) 0.6163(3) 0.8037(2) 0.070(2) Uiso 1.000000 R .
N29 N -0.0236(4) 0.6380(2) 0.72298(18) 0.0357(12) Uani 1.000000 . .
N30 N 0.1364(4) 0.6625(2) 0.66020(18) 0.0357(12) Uani 1.000000 . .
N31 N 0.2276(4) 0.6407(2) 0.74667(18) 0.0355(12) Uani 1.000000 . .
N32 N 0.1205(4) 0.7411(2) 0.75854(16) 0.0324(11) Uani 1.000000 . .
N33 N 0.0096(4) 0.8330(2) 0.74084(16) 0.0334(11) Uani 1.000000 . .
H33a H -0.0235(4) 0.8222(2) 0.72143(16) 0.0401(14) Uiso 1.000000 R .
N34 N 0.1234(4) 0.9118(2) 0.68393(17) 0.0346(12) Uani 1.000000 . .
H34a H 0.0893(4) 0.9331(2) 0.66161(17) 0.0415(14) Uiso 1.000000 R .
N35 N 0.2376(4) 0.8550(2) 0.64144(15) 0.0270(10) Uani 1.000000 . .
N36 N 0.3165(4) 0.8137(2) 0.57130(16) 0.0334(12) Uani 1.000000 . .
N38 N 0.6039(6) 0.0710(3) 0.5697(2) 0.0615(18) Uani 1.000000 . .
N41 N 0.1691(6) -0.0275(4) 0.8246(2) 0.0641(19) Uani 1.000000 . .
N42 N 0.2332(7) 0.2396(5) 1.0913(3) 0.101(4) Uani 1.000000 . .
N43 N 0.5255(8) 0.2390(7) 1.1930(3) 0.126(5) Uani 1.000000 . .
N44 N 0.9250(11) 0.3441(6) 1.0787(4) 0.051(3) Uani 0.500000 . U
N47 N 1.0125(7) 0.2788(4) 0.6722(4) 0.034(2) Uani 0.500000 . U
N48 N 0.6230(9) -0.0696(5) 0.8334(3) 0.105(4) Uani 1.000000 . U
O1 O 0.4502(3) 0.19458(17) 0.90408(12) 0.0263(8) Uani 1.000000 . .
O2 O 0.5895(3) 0.15246(16) 0.85275(12) 0.0280(8) Uani 1.000000 . .
O3 O 0.4554(4) 0.23575(18) 0.82611(13) 0.0341(10) Uani 1.000000 . .
O4 O 0.5979(3) 0.24628(19) 0.87446(14) 0.0354(10) Uani 1.000000 . .
O5 O -0.0761(3) 0.76586(18) 0.62163(13) 0.0325(9) Uani 1.000000 . .
O6 O -0.0768(3) 0.85644(17) 0.65037(13) 0.0314(9) Uani 1.000000 . .
O7 O 0.0549(4) 0.77184(18) 0.67569(13) 0.0358(10) Uani 1.000000 . .
O8 O 0.0722(3) 0.81872(17) 0.59878(12) 0.0284(9) Uani 1.000000 . .
O9 O 0.2779(6) 0.2508(5) 1.0575(2) 0.120(4) Uani 1.000000 . .
O10 O 0.2465(7) 0.2601(6) 1.1215(3) 0.158(5) Uani 1.000000 . .
O11 O 0.6505(14) -0.1268(5) 0.8417(3) 0.201(7) Uani 1.000000 . U
O12 O 0.5374(7) -0.0449(4) 0.8481(2) 0.094(2) Uani 1.000000 . U
O19 O 0.6534(9) 0.1081(4) 0.5623(3) 0.126(4) Uani 1.000000 . .
O20 O 0.5729(8) 0.0498(4) 0.5439(3) 0.122(4) Uani 1.000000 . .
O23 O 1.0223(11) 0.3279(5) 1.0765(5) 0.091(5) Uani 0.500000 . U
O24 O 0.8804(15) 0.3592(7) 1.1052(4) 0.094(5) Uani 0.500000 . U
O31 O 1.0817(8) 0.3014(7) 0.6745(5) 0.094(5) Uani 0.500000 . .
O32 O 0.9614(15) 0.2635(6) 0.6972(5) 0.095(5) Uani 0.500000 . .
O02I O 0.0893(6) -0.0434(3) 0.8129(2) 0.080(2) Uani 1.000000 . .
B1 B 0.6359(5) 0.0973(3) 0.8775(2) 0.0369(17) Uani 1.000000 . .
B2 B -0.1188(6) 0.9121(3) 0.6262(3) 0.0397(18) Uani 1.000000 . .
B3 B 0.3885(8) -0.0016(4) 0.7100(3) 0.055(2) Uani 1.000000 . .
B4 B 0.6713(8) 0.5587(4) 0.8471(3) 0.055(2) Uani 1.000000 . .
B6 B 0.8150(18) 0.1902(13) 1.0728(7) 0.155(2) Uani 1.000000 . U
C1 C 0.2679(5) 0.0282(3) 0.9217(2) 0.0352(14) Uani 1.000000 . .
H1 H 0.2515(5) 0.0446(3) 0.8931(2) 0.0422(17) Uiso 1.000000 R .
C2 C 0.2388(5) -0.0243(3) 0.9391(2) 0.0420(16) Uani 1.000000 . .
H2 H 0.2024(5) -0.0432(3) 0.9228(2) 0.050(2) Uiso 1.000000 R .
C3 C 0.2639(6) -0.0484(3) 0.9805(2) 0.0478(18) Uani 1.000000 . .
H3a H 0.2456(6) -0.0845(3) 0.9928(2) 0.057(2) Uiso 1.000000 R .
C4 C 0.3168(6) -0.0195(3) 1.0045(2) 0.0396(15) Uani 1.000000 . .
H4a H 0.3342(6) -0.0352(3) 1.0331(2) 0.0475(18) Uiso 1.000000 R .
C5 C 0.3420(5) 0.0322(3) 0.9847(2) 0.0362(15) Uani 1.000000 . .
C6 C 0.3932(5) 0.0672(3) 1.00650(19) 0.0324(14) Uani 1.000000 . .
C7 C 0.4242(5) 0.0591(3) 1.0472(2) 0.0473(19) Uani 1.000000 . .
H7 H 0.4175(5) 0.0261(3) 1.0679(2) 0.057(2) Uiso 1.000000 R .
C8 C 0.4572(4) 0.1480(3) 1.00348(17) 0.0309(13) Uani 1.000000 . .
C9 C 0.5361(6) 0.2293(3) 1.0125(2) 0.0419(16) Uani 1.000000 . .
H9a H 0.4944(6) 0.2327(3) 1.0395(2) 0.0503(19) Uiso 1.000000 R .
H9b H 0.6113(6) 0.2073(3) 1.0191(2) 0.0503(19) Uiso 1.000000 R .
C10 C 0.5428(6) 0.2869(3) 0.9885(2) 0.0503(18) Uani 1.000000 . .
H10a H 0.5764(6) 0.3077(3) 1.0061(2) 0.060(2) Uiso 1.000000 R .
H10b H 0.4674(6) 0.3087(3) 0.9820(2) 0.060(2) Uiso 1.000000 R .
C11 C 0.6657(5) 0.3236(3) 0.9315(2) 0.0368(14) Uani 1.000000 . U
C12 C 0.7623(6) 0.4037(3) 0.9095(3) 0.053(2) Uani 1.000000 . .
H12 H 0.7959(6) 0.4364(3) 0.9057(3) 0.064(2) Uiso 1.000000 R .
C13 C 0.7740(5) 0.3679(3) 0.8825(2) 0.0376(15) Uani 1.000000 . .
C14 C 0.8379(5) 0.3685(3) 0.8432(2) 0.0396(16) Uani 1.000000 . .
C15 C 0.8979(6) 0.4106(3) 0.8250(3) 0.0541(15) Uani 1.000000 . U
H15a H 0.8970(6) 0.4428(3) 0.8378(3) 0.0649(18) Uiso 1.000000 R .
C16 C 0.9588(5) 0.4048(3) 0.7878(3) 0.0529(13) Uani 1.000000 . U
H16a H 1.0019(5) 0.4326(3) 0.7755(3) 0.0635(16) Uiso 1.000000 R .
C17 C 0.9570(5) 0.3589(3) 0.7685(3) 0.0513(14) Uani 1.000000 . U
H17 H 0.9977(5) 0.3548(3) 0.7428(3) 0.0616(17) Uiso 1.000000 R .
C18 C 0.8957(5) 0.3197(3) 0.7873(2) 0.0406(16) Uani 1.000000 . .
H18 H 0.8940(5) 0.2884(3) 0.7739(2) 0.049(2) Uiso 1.000000 R .
C19 C 0.3206(6) 0.3362(3) 0.8673(2) 0.0416(15) Uani 1.000000 . .
H19 H 0.2741(6) 0.3100(3) 0.8655(2) 0.0499(19) Uiso 1.000000 R .
C20 C 0.3115(8) 0.3597(4) 0.9030(3) 0.059(2) Uani 1.000000 . .
H20 H 0.2596(8) 0.3510(4) 0.9253(3) 0.071(3) Uiso 1.000000 R .
C21 C 0.3830(9) 0.3972(4) 0.9048(3) 0.066(2) Uani 1.000000 . .
H21 H 0.3792(9) 0.4151(4) 0.9287(3) 0.080(3) Uiso 1.000000 R .
C22 C 0.4563(6) 0.4079(3) 0.8734(3) 0.0505(19) Uani 1.000000 . .
H22 H 0.5063(6) 0.4322(3) 0.8754(3) 0.061(2) Uiso 1.000000 R .
C23 C 0.4597(5) 0.3837(3) 0.8377(2) 0.0369(15) Uani 1.000000 . .
C24 C 0.5366(5) 0.3956(3) 0.8032(2) 0.0407(17) Uani 1.000000 . .
C25 C 0.5944(5) 0.4380(3) 0.7970(3) 0.052(2) Uani 1.000000 . .
H25 H 0.5922(5) 0.4637(3) 0.8159(3) 0.063(3) Uiso 1.000000 R .
C26 C 0.6263(6) 0.3803(3) 0.7419(3) 0.052(2) Uani 1.000000 . .
C27 C 0.6225(5) 0.3100(4) 0.6969(2) 0.051(2) Uani 1.000000 . .
H27a H 0.5446(5) 0.3119(4) 0.7069(2) 0.062(2) Uiso 1.000000 R .
H27b H 0.6248(5) 0.3144(4) 0.6657(2) 0.062(2) Uiso 1.000000 R .
C0aa C 0.6881(6) 0.2526(4) 0.7153(2) 0.0492(19) Uani 1.000000 . .
H0aa H 0.7633(6) 0.2485(4) 0.7020(2) 0.059(2) Uiso 1.000000 R .
H0ab H 0.6533(6) 0.2222(4) 0.7085(2) 0.059(2) Uiso 1.000000 R .
C29 C 0.7715(4) 0.2062(3) 0.78261(19) 0.0329(13) Uani 1.000000 . .
C30 C 0.9179(5) 0.1261(3) 0.8097(2) 0.0397(15) Uani 1.000000 . .
H30 H 0.9757(5) 0.0935(3) 0.8153(2) 0.0476(18) Uiso 1.000000 R .
C31 C 0.8783(4) 0.1607(3) 0.8372(2) 0.0304(13) Uani 1.000000 . .
C32 C 0.9094(4) 0.1554(2) 0.88045(19) 0.0279(12) Uani 1.000000 . .
C33 C 0.9859(5) 0.1099(3) 0.9011(2) 0.0377(15) Uani 1.000000 . .
H33 H 1.0247(5) 0.0810(3) 0.8865(2) 0.0453(18) Uiso 1.000000 R .
C34 C 1.0051(5) 0.1073(3) 0.9443(2) 0.0418(17) Uani 1.000000 . .
H34 H 1.0565(5) 0.0765(3) 0.9591(2) 0.050(2) Uiso 1.000000 R .
C35 C 0.9481(5) 0.1502(3) 0.9644(2) 0.0388(15) Uani 1.000000 . .
H35 H 0.9582(5) 0.1492(3) 0.9935(2) 0.0465(18) Uiso 1.000000 R .
C36 C 0.8758(5) 0.1946(3) 0.94123(19) 0.0322(13) Uani 1.000000 . .
H36 H 0.8371(5) 0.2245(3) 0.95491(19) 0.0387(16) Uiso 1.000000 R .
C37 C 0.2546(5) 0.4187(3) 0.7556(2) 0.0374(15) Uani 1.000000 . .
H37 H 0.2661(5) 0.4288(3) 0.7818(2) 0.0449(18) Uiso 1.000000 R .
C38 C 0.1894(5) 0.4582(3) 0.7269(2) 0.0434(17) Uani 1.000000 . .
H38 H 0.1549(5) 0.4945(3) 0.7334(2) 0.052(2) Uiso 1.000000 R .
C39 C 0.1748(6) 0.4448(3) 0.6891(2) 0.0474(18) Uani 1.000000 . .
H39 H 0.1308(6) 0.4719(3) 0.6686(2) 0.057(2) Uiso 1.000000 R .
C40 C 0.2243(6) 0.3917(3) 0.6807(2) 0.0485(18) Uani 1.000000 . .
H40 H 0.2160(6) 0.3820(3) 0.6542(2) 0.058(2) Uiso 1.000000 R .
C41 C 0.2854(5) 0.3531(3) 0.71107(19) 0.0323(13) Uani 1.000000 . .
C42 C 0.3386(5) 0.2945(3) 0.7069(2) 0.0341(13) Uani 1.000000 . U
C43 C 0.3348(6) 0.2658(3) 0.6758(2) 0.0428(16) Uani 1.000000 . .
H43 H 0.2993(6) 0.2823(3) 0.6499(2) 0.0514(19) Uiso 1.000000 R .
C44 C 0.4360(5) 0.2087(3) 0.73708(19) 0.0330(13) Uani 1.000000 . .
C45 C 0.5168(6) 0.1070(3) 0.7647(2) 0.0393(15) Uani 1.000000 . .
H45a H 0.5305(6) 0.1008(3) 0.7352(2) 0.0472(18) Uiso 1.000000 R .
H45b H 0.5843(6) 0.0887(3) 0.7805(2) 0.0472(18) Uiso 1.000000 R .
C46 C 0.4198(6) 0.0784(3) 0.7849(2) 0.0404(15) Uani 1.000000 . .
H46a H 0.4418(6) 0.0362(3) 0.7877(2) 0.0485(18) Uiso 1.000000 R .
H46b H 0.3560(6) 0.0915(3) 0.7663(2) 0.0485(18) Uiso 1.000000 R .
C47 C 0.3048(5) 0.1351(2) 0.83348(19) 0.0305(13) Uani 1.000000 . .
C047 C 0.1149(6) 0.9696(3) 0.4650(2) 0.0504(19) Uani 1.000000 . .
H047 H 0.1259(6) 1.0041(3) 0.4468(2) 0.061(2) Uiso 1.000000 R .
C48 C 0.1440(4) 0.2125(3) 0.82635(19) 0.0326(13) Uani 1.000000 . .
H48 H 0.0818(4) 0.2421(3) 0.81882(19) 0.0391(16) Uiso 1.000000 R .
C49 C 0.1886(4) 0.1991(2) 0.86486(19) 0.0285(12) Uani 1.000000 . .
C50 C 0.1511(4) 0.2263(3) 0.90169(19) 0.0299(13) Uani 1.000000 . .
C51 C 0.0703(5) 0.2735(3) 0.9004(2) 0.0429(16) Uani 1.000000 . .
H51 H 0.0326(5) 0.2908(3) 0.8751(2) 0.0515(19) Uiso 1.000000 R .
C52 C 0.0441(6) 0.2957(4) 0.9369(3) 0.057(2) Uani 1.000000 . .
H52 H -0.0141(6) 0.3279(4) 0.9372(3) 0.069(3) Uiso 1.000000 R .
C53 C 0.1008(6) 0.2718(4) 0.9720(3) 0.060(2) Uani 1.000000 . .
H53 H 0.0850(6) 0.2881(4) 0.9967(3) 0.072(3) Uiso 1.000000 R .
C54 C 0.1836(5) 0.2226(3) 0.9720(2) 0.0445(17) Uani 1.000000 . .
H54 H 0.2217(5) 0.2049(3) 0.9972(2) 0.053(2) Uiso 1.000000 R .
C55 C -0.3622(5) 0.6761(3) 0.7034(2) 0.0347(14) Uani 1.000000 . .
H55 H -0.3629(5) 0.7049(3) 0.7197(2) 0.0416(17) Uiso 1.000000 R .
C56 C -0.4235(5) 0.6338(3) 0.7179(2) 0.0463(18) Uani 1.000000 . .
H56 H -0.4651(5) 0.6339(3) 0.7438(2) 0.056(2) Uiso 1.000000 R .
C57 C -0.4244(5) 0.5924(3) 0.6952(3) 0.050(2) Uani 1.000000 . .
H57 H -0.4670(5) 0.5636(3) 0.7051(3) 0.060(2) Uiso 1.000000 R .
C58 C -0.3631(5) 0.5922(3) 0.6574(3) 0.0468(18) Uani 1.000000 . .
H58 H -0.3628(5) 0.5635(3) 0.6410(3) 0.056(2) Uiso 1.000000 R .
C59 C -0.3017(4) 0.6355(3) 0.6443(2) 0.0322(13) Uani 1.000000 . .
C60 C -0.2343(5) 0.6410(3) 0.6047(2) 0.0315(13) Uani 1.000000 . .
C61 C -0.2199(5) 0.6090(3) 0.5746(2) 0.0440(16) Uani 1.000000 . .
H61 H -0.2500(5) 0.5756(3) 0.5758(2) 0.053(2) Uiso 1.000000 R .
C62 C -0.1317(5) 0.6931(3) 0.5589(2) 0.0325(13) Uani 1.000000 . .
C63 C -0.0170(6) 0.7416(4) 0.5024(2) 0.0505(19) Uani 1.000000 . .
H63a H 0.0599(6) 0.7201(4) 0.5054(2) 0.061(2) Uiso 1.000000 R .
H63b H -0.0531(6) 0.7257(4) 0.4822(2) 0.061(2) Uiso 1.000000 R .
O063 O 0.5666(9) 0.1790(5) 1.1988(4) 0.160(5) Uani 1.000000 . .
C64 C -0.0166(6) 0.8030(4) 0.4858(2) 0.0468(18) Uani 1.000000 . .
H64a H -0.0936(6) 0.8246(4) 0.4838(2) 0.056(2) Uiso 1.000000 R .
H64b H 0.0181(6) 0.8074(4) 0.4570(2) 0.056(2) Uiso 1.000000 R .
C65 C 0.0733(5) 0.8778(3) 0.50182(18) 0.0384(16) Uani 1.000000 . .
C66 C 0.1446(5) 0.9542(3) 0.5053(2) 0.0374(15) Uani 1.000000 . .
C67 C 0.1967(5) 0.9848(3) 0.5309(2) 0.0333(14) Uani 1.000000 . .
C68 C 0.2282(6) 1.0369(3) 0.5153(3) 0.0492(19) Uani 1.000000 . .
H68 H 0.2200(6) 1.0540(3) 0.4862(3) 0.059(2) Uiso 1.000000 R .
C69 C 0.2712(6) 1.0634(3) 0.5421(3) 0.058(2) Uani 1.000000 . .
H69 H 0.2923(6) 1.0995(3) 0.5322(3) 0.070(3) Uiso 1.000000 R .
C70 C 0.2832(6) 1.0365(3) 0.5841(3) 0.0479(18) Uani 1.000000 . .
H70 H 0.3117(6) 1.0542(3) 0.6036(3) 0.058(2) Uiso 1.000000 R .
C71 C 0.2529(5) 0.9829(3) 0.5973(2) 0.0383(15) Uani 1.000000 . .
H71 H 0.2625(5) 0.9645(3) 0.6260(2) 0.0459(18) Uiso 1.000000 R .
C72 C -0.3544(5) 0.8156(3) 0.5577(2) 0.0393(16) Uani 1.000000 . .
H72 H -0.3172(5) 0.7876(3) 0.5419(2) 0.0472(19) Uiso 1.000000 R .
C73 C -0.4306(5) 0.8612(3) 0.5373(2) 0.0400(16) Uani 1.000000 . .
H73 H -0.4454(5) 0.8644(3) 0.5084(2) 0.0480(19) Uiso 1.000000 R .
C74 C -0.4840(5) 0.9014(3) 0.5601(2) 0.0464(18) Uani 1.000000 . .
H74 H -0.5360(5) 0.9332(3) 0.5467(2) 0.056(2) Uiso 1.000000 R .
C75 C -0.4628(5) 0.8963(3) 0.6024(2) 0.0399(16) Uani 1.000000 . .
H75 H -0.5003(5) 0.9237(3) 0.6186(2) 0.0479(19) Uiso 1.000000 R .
C76 C -0.3832(4) 0.8488(3) 0.62044(19) 0.0296(13) Uani 1.000000 . .
C77 C -0.3529(4) 0.8394(2) 0.66459(19) 0.0282(12) Uani 1.000000 . .
C78 C -0.3943(5) 0.8699(3) 0.6946(2) 0.0387(15) Uani 1.000000 . .
H78 H -0.4527(5) 0.9024(3) 0.6906(2) 0.0464(18) Uiso 1.000000 R .
C79 C -0.2476(5) 0.7884(3) 0.71711(19) 0.0326(13) Uani 1.000000 . .
C80 C -0.1648(6) 0.7365(4) 0.7851(2) 0.0492(19) Uani 1.000000 . .
H80a H -0.1356(6) 0.7676(4) 0.7936(2) 0.059(2) Uiso 1.000000 R .
H80b H -0.2397(6) 0.7367(4) 0.7982(2) 0.059(2) Uiso 1.000000 R .
C81 C -0.0929(6) 0.6807(4) 0.8009(2) 0.054(2) Uani 1.000000 . .
H81a H -0.0940(6) 0.6738(4) 0.8322(2) 0.065(3) Uiso 1.000000 R .
H81b H -0.0162(6) 0.6821(4) 0.7905(2) 0.065(3) Uiso 1.000000 R .
C82 C -0.0915(5) 0.6149(3) 0.7518(3) 0.051(2) Uani 1.000000 . .
C83 C -0.0591(5) 0.5646(3) 0.6935(3) 0.051(2) Uani 1.000000 . .
H83 H -0.0545(5) 0.5410(3) 0.6730(3) 0.061(3) Uiso 1.000000 R .
C84 C -0.0040(4) 0.6087(3) 0.6901(2) 0.0370(15) Uani 1.000000 . .
C85 C 0.0702(5) 0.6250(3) 0.6550(2) 0.0349(14) Uani 1.000000 . .
C86 C 0.0789(6) 0.6050(3) 0.6174(3) 0.055(2) Uani 1.000000 . .
H86 H 0.0316(6) 0.5802(3) 0.6134(3) 0.066(3) Uiso 1.000000 R .
C87 C 0.1516(8) 0.6191(4) 0.5864(3) 0.066(3) Uani 1.000000 . .
H87 H 0.1599(8) 0.6023(4) 0.5618(3) 0.080(3) Uiso 1.000000 R .
C88 C 0.2144(8) 0.6587(4) 0.5906(3) 0.060(2) Uani 1.000000 . .
H88 H 0.2614(8) 0.6726(4) 0.5680(3) 0.071(3) Uiso 1.000000 R .
C89 C 0.2067(6) 0.6773(3) 0.6287(2) 0.0450(16) Uani 1.000000 . .
H89 H 0.2541(6) 0.7021(3) 0.6326(2) 0.054(2) Uiso 1.000000 R .
C90 C 0.2808(5) 0.5904(3) 0.7365(2) 0.0376(15) Uani 1.000000 . .
H90 H 0.2691(5) 0.5820(3) 0.7099(2) 0.0451(17) Uiso 1.000000 R .
C91 C 0.3523(5) 0.5506(3) 0.7641(3) 0.051(2) Uani 1.000000 . .
H91 H 0.3889(5) 0.5154(3) 0.7564(3) 0.061(2) Uiso 1.000000 R .
C92 C 0.3696(7) 0.5633(4) 0.8036(3) 0.062(2) Uani 1.000000 . .
H92 H 0.4158(7) 0.5361(4) 0.8233(3) 0.074(3) Uiso 1.000000 R .
C93 C 0.3177(6) 0.6168(3) 0.8137(2) 0.053(2) Uani 1.000000 . .
H93 H 0.3313(6) 0.6276(3) 0.8392(2) 0.064(2) Uiso 1.000000 R .
C94 C 0.2442(6) 0.6537(3) 0.7839(2) 0.0388(15) Uani 1.000000 . .
C95 C 0.1878(5) 0.7094(3) 0.79086(19) 0.0334(13) Uani 1.000000 . .
C96 C 0.1922(6) 0.7354(3) 0.8232(2) 0.0496(18) Uani 1.000000 . .
H96 H 0.2336(6) 0.7186(3) 0.8478(2) 0.060(2) Uiso 1.000000 R .
C97 C 0.0759(5) 0.7928(3) 0.76586(17) 0.0310(13) Uani 1.000000 . .
C98 C -0.0131(5) 0.8937(3) 0.74277(19) 0.0336(13) Uani 1.000000 . .
H98a H -0.0795(5) 0.9129(3) 0.72651(19) 0.0403(16) Uiso 1.000000 R .
H98b H -0.0292(5) 0.8982(3) 0.77256(19) 0.0403(16) Uiso 1.000000 R .
C99 C 0.0817(6) 0.9228(3) 0.7254(2) 0.0398(15) Uani 1.000000 . .
H99a H 0.1425(6) 0.9097(3) 0.7454(2) 0.0478(18) Uiso 1.000000 R .
H99b H 0.0574(6) 0.9648(3) 0.7236(2) 0.0478(18) Uiso 1.000000 R .
C100 C 0.2101(5) 0.8712(3) 0.67763(19) 0.0305(13) Uani 1.000000 . .
C101 C 0.3741(5) 0.7959(3) 0.6833(2) 0.0363(14) Uani 1.000000 . .
H101 H 0.4375(5) 0.7670(3) 0.6905(2) 0.0436(17) Uiso 1.000000 R .
C102 C 0.3311(4) 0.8111(3) 0.64438(19) 0.0294(13) Uani 1.000000 . .
C103 C 0.3694(4) 0.7874(3) 0.60649(19) 0.0310(13) Uani 1.000000 . .
C104 C 0.4525(5) 0.7385(3) 0.6068(2) 0.0418(16) Uani 1.000000 . .
H104 H 0.4892(5) 0.7201(3) 0.6322(2) 0.0501(19) Uiso 1.000000 R .
C105 C 0.4802(6) 0.7178(4) 0.5703(3) 0.056(2) Uani 1.000000 . .
H105 H 0.5356(6) 0.6843(4) 0.5699(3) 0.067(3) Uiso 1.000000 R .
C106 C 0.4268(6) 0.7460(4) 0.5343(3) 0.063(2) Uani 1.000000 . .
H106 H 0.4456(6) 0.7326(4) 0.5084(3) 0.075(3) Uiso 1.000000 R .
C107 C 0.3438(5) 0.7949(3) 0.5356(2) 0.0450(17) Uani 1.000000 . .
H107 H 0.3072(5) 0.8145(3) 0.5105(2) 0.054(2) Uiso 1.000000 R .
C108 C 0.1519(13) 0.2011(6) 1.1002(5) 0.135(5) Uani 1.000000 . U
H10c H 0.081(3) 0.2214(18) 1.088(3) 0.202(8) Uiso 1.000000 GR .
H10d H 0.179(5) 0.167(2) 1.088(3) 0.202(8) Uiso 1.000000 GR .
H10e H 0.142(7) 0.189(4) 1.1309(5) 0.202(8) Uiso 1.000000 GR .
C109 C 0.6826(9) -0.0373(5) 0.7971(4) 0.095(4) Uani 1.000000 . U
H10f H 0.753(3) -0.0616(15) 0.7908(19) 0.142(5) Uiso 1.000000 GR U
H10g H 0.637(3) -0.027(3) 0.7721(9) 0.142(5) Uiso 1.000000 GR U
H10h H 0.697(7) -0.002(2) 0.8048(11) 0.142(5) Uiso 1.000000 GR U
C110 C 0.4969(10) 0.2628(7) 1.1486(3) 0.120(5) Uani 1.000000 . .
H11d H 0.562(3) 0.254(4) 1.1300(4) 0.180(8) Uiso 1.000000 GR .
H11e H 0.437(7) 0.246(4) 1.1412(11) 0.180(8) Uiso 1.000000 GR .
H11f H 0.473(9) 0.3045(9) 1.1450(9) 0.180(8) Uiso 1.000000 GR .
C111 C 0.9991(15) 0.2756(8) 0.6317(6) 0.068(5) Uani 0.500000 . U
H11j H 0.945(9) 0.309(3) 0.6188(15) 0.102(7) Uiso 0.500000 GR .
H11k H 1.070(3) 0.275(6) 0.6160(12) 0.102(7) Uiso 0.500000 GR .
H11l H 0.972(11) 0.240(3) 0.6310(7) 0.102(7) Uiso 0.500000 GR .
C113 C 0.5736(9) 0.0460(5) 0.6122(3) 0.092(4) Uani 1.000000 . .
H11a H 0.6404(9) 0.028(3) 0.6279(9) 0.138(5) Uiso 1.000000 GR .
H11b H 0.530(6) 0.0760(8) 0.6262(10) 0.138(5) Uiso 1.000000 GR .
H11c H 0.530(6) 0.017(3) 0.6113(3) 0.138(5) Uiso 1.000000 GR .
C117 C 0.8668(14) 0.3416(9) 1.0447(6) 0.071(5) Uani 0.500000 . U
H11g H 0.866(10) 0.377(3) 1.023(2) 0.107(7) Uiso 0.500000 GR U
H11h H 0.902(7) 0.308(4) 1.033(3) 0.107(7) Uiso 0.500000 GR U
H11i H 0.791(4) 0.338(6) 1.0540(10) 0.107(7) Uiso 0.500000 GR U
C05N C 0.2742(8) -0.0676(4) 0.8263(3) 0.073(3) Uani 1.000000 . .
H05a H 0.2675(18) -0.1029(12) 0.8464(17) 0.109(4) Uiso 1.000000 GR .
H05b H 0.295(3) -0.077(2) 0.7982(6) 0.109(4) Uiso 1.000000 GR .
H05c H 0.3310(14) -0.0501(12) 0.835(2) 0.109(4) Uiso 1.000000 GR .
O02Q O 0.1572(7) 0.0203(3) 0.8371(2) 0.084(2) Uani 1.000000 . .
O05T O 0.5137(10) 0.2621(5) 1.2209(3) 0.136(4) Uani 1.000000 . .

loop_
_atom_site_aniso_label
_atom_site_aniso_U_11
_atom_site_aniso_U_22
_atom_site_aniso_U_33
_atom_site_aniso_U_12
_atom_site_aniso_U_13
_atom_site_aniso_U_23
Cu1 0.0192(4) 0.0251(5) 0.0268(4) -0.0011(3) -0.0035(3) 0.0045(3)
Cu2 0.0224(4) 0.0259(5) 0.0328(4) -0.0051(3) -0.0051(3) 0.0001(3)
Cu3 0.0253(4) 0.0229(5) 0.0288(4) -0.0028(3) -0.0022(3) 0.0007(3)
Cu4 0.0215(4) 0.0211(4) 0.0289(4) -0.0015(3) -0.0055(3) 0.0028(3)
Cu5 0.0202(4) 0.0234(4) 0.0300(4) -0.0055(3) 0.0001(3) -0.0053(3)
Cu6 0.0232(4) 0.0315(5) 0.0263(4) -0.0099(3) -0.0061(3) 0.0057(3)
S1 0.0355(7) 0.0513(10) 0.0258(7) 0.0013(7) -0.0062(6) 0.0030(7)
S2 0.0553(10) 0.0361(10) 0.0611(11) -0.0090(8) -0.0136(9) -0.0173(8)
S3 0.0306(8) 0.0458(11) 0.1181(19) -0.0166(8) -0.0224(10) 0.0326(12)
S4 0.0383(8) 0.0598(12) 0.0374(8) 0.0000(8) -0.0012(7) -0.0165(8)
S5 0.0501(9) 0.0410(10) 0.0340(8) -0.0050(7) -0.0090(7) -0.0058(7)
S6 0.0321(7) 0.0441(10) 0.0375(8) -0.0023(7) -0.0132(6) -0.0048(7)
S7 0.0445(9) 0.0505(11) 0.0634(11) -0.0074(8) 0.0015(8) -0.0364(9)
S8 0.0389(8) 0.0756(13) 0.0280(8) -0.0143(8) -0.0082(7) 0.0106(8)
S9 0.0444(9) 0.0524(11) 0.0419(9) 0.0008(8) 0.0025(7) -0.0237(8)
S10 0.0299(8) 0.0348(10) 0.1178(19) -0.0099(7) -0.0075(10) 0.0190(11)
S11 0.0510(9) 0.0483(11) 0.0275(7) 0.0020(8) -0.0090(7) -0.0083(7)
S12 0.0303(7) 0.0512(10) 0.0318(8) -0.0044(7) -0.0116(6) -0.0033(7)
P1 0.0229(6) 0.0216(7) 0.0259(7) -0.0048(5) -0.0035(5) 0.0031(5)
P2 0.0247(6) 0.0241(7) 0.0210(6) -0.0084(5) -0.0040(5) 0.0002(5)
F1 0.0331(17) 0.0284(19) 0.051(2) -0.0098(15) -0.0077(16) 0.0141(16)
F2 0.040(2) 0.057(3) 0.057(3) -0.0175(19) -0.0226(19) 0.019(2)
F3 0.051(2) 0.032(2) 0.075(3) 0.0111(18) 0.011(2) -0.004(2)
F4 0.054(3) 0.034(2) 0.102(4) 0.002(2) 0.008(3) -0.002(2)
F5 0.067(3) 0.055(3) 0.065(3) -0.030(2) -0.043(2) 0.025(2)
F6 0.0385(19) 0.033(2) 0.053(2) -0.0181(16) -0.0192(17) 0.0113(17)
F7 0.139(6) 0.061(3) 0.063(3) -0.034(4) -0.000(3) -0.014(3)
F8 0.082(3) 0.065(3) 0.070(3) 0.012(3) -0.035(3) -0.034(3)
F9 0.059(3) 0.098(5) 0.111(5) 0.001(3) 0.001(3) -0.009(4)
F10 0.071(3) 0.083(4) 0.077(3) 0.027(3) -0.029(3) -0.035(3)
F11 0.096(5) 0.119(6) 0.146(7) -0.049(4) 0.024(5) 0.014(5)
F12 0.243(12) 0.197(10) 0.073(5) -0.089(9) -0.016(6) -0.013(5)
F13 0.065(4) 0.108(5) 0.155(7) -0.019(4) -0.005(4) -0.035(5)
F14 0.178(9) 0.060(5) 0.305(13) 0.003(5) -0.087(9) -0.051(6)
F19 0.102(5) 0.289(7) 0.095(4) -0.013(4) 0.001(3) -0.092(4)
F20 0.117(5) 0.244(7) 0.100(4) -0.004(4) 0.007(3) -0.070(4)
F21 0.133(5) 0.270(7) 0.123(5) -0.037(4) -0.019(3) -0.066(4)
F22 0.143(6) 0.251(7) 0.148(5) -0.011(4) -0.000(4) -0.093(4)
N1 0.0154(19) 0.029(3) 0.034(3) -0.0006(18) 0.0037(19) 0.010(2)
N2 0.0167(19) 0.027(3) 0.032(3) 0.0057(18) 0.0043(18) 0.006(2)
N3 0.035(3) 0.049(3) 0.029(3) -0.011(2) -0.008(2) 0.001(2)
N4 0.053(3) 0.043(4) 0.045(3) -0.020(3) 0.008(3) -0.016(3)
N5 0.029(2) 0.021(3) 0.047(3) -0.008(2) -0.014(2) 0.001(2)
N6 0.021(2) 0.028(3) 0.049(3) -0.006(2) -0.010(2) 0.012(2)
N7 0.032(2) 0.028(3) 0.039(3) 0.002(2) -0.008(2) -0.003(2)
N8 0.022(2) 0.037(3) 0.046(3) -0.004(2) -0.008(2) 0.014(2)
N9 0.037(3) 0.078(5) 0.060(4) -0.017(3) -0.006(3) 0.027(4)
N10 0.031(3) 0.051(4) 0.024(2) -0.003(2) -0.001(2) 0.000(2)
N11 0.018(2) 0.032(3) 0.040(3) -0.0039(19) -0.001(2) -0.002(2)
N12 0.025(2) 0.029(3) 0.029(2) -0.0058(19) -0.0039(19) 0.001(2)
N13 0.022(2) 0.023(3) 0.040(3) -0.0026(19) -0.001(2) 0.001(2)
N14 0.030(2) 0.022(3) 0.034(3) -0.002(2) -0.005(2) -0.000(2)
N15 0.048(3) 0.024(3) 0.036(3) -0.001(2) -0.004(2) -0.006(2)
N16 0.041(3) 0.028(3) 0.033(3) -0.000(2) -0.003(2) -0.001(2)
N17 0.0139(19) 0.029(3) 0.036(3) -0.0038(18) -0.0026(18) 0.001(2)
N18 0.019(2) 0.037(3) 0.033(3) -0.0017(19) -0.0016(19) -0.005(2)
N19 0.022(2) 0.021(3) 0.039(3) 0.0009(18) -0.002(2) -0.001(2)
N20 0.023(2) 0.030(3) 0.041(3) -0.005(2) -0.000(2) -0.012(2)
N21 0.051(3) 0.050(4) 0.034(3) -0.024(3) 0.009(3) -0.019(3)
N22 0.036(3) 0.056(4) 0.027(3) -0.022(3) -0.003(2) -0.001(2)
N23 0.020(2) 0.046(3) 0.025(2) -0.009(2) -0.0037(18) 0.002(2)
N24 0.021(2) 0.035(3) 0.033(3) -0.005(2) -0.0004(19) 0.006(2)
N25 0.026(2) 0.026(3) 0.036(3) -0.0025(19) -0.002(2) -0.005(2)
N26 0.021(2) 0.027(3) 0.030(2) -0.0049(18) 0.0032(19) -0.0011(19)
N27 0.027(2) 0.042(3) 0.036(3) -0.001(2) -0.001(2) -0.006(2)
N28 0.055(4) 0.052(4) 0.058(4) -0.014(3) 0.018(3) 0.015(3)
N29 0.020(2) 0.035(3) 0.047(3) -0.008(2) -0.003(2) 0.007(2)
N30 0.032(3) 0.026(3) 0.047(3) -0.005(2) -0.002(2) -0.003(2)
N31 0.028(2) 0.029(3) 0.045(3) -0.002(2) -0.006(2) 0.001(2)
N32 0.038(3) 0.024(3) 0.032(3) -0.001(2) -0.004(2) -0.001(2)
N33 0.038(3) 0.029(3) 0.031(3) -0.000(2) -0.005(2) -0.008(2)
N34 0.032(2) 0.037(3) 0.036(3) -0.008(2) -0.011(2) -0.004(2)
N35 0.022(2) 0.028(3) 0.033(3) -0.0100(19) -0.0070(19) -0.002(2)
N36 0.020(2) 0.040(3) 0.037(3) -0.005(2) -0.001(2) -0.000(2)
N38 0.064(4) 0.067(5) 0.056(4) -0.015(4) -0.006(4) -0.012(4)
N41 0.063(4) 0.082(6) 0.049(4) -0.013(4) 0.004(3) -0.018(4)
N42 0.049(4) 0.176(11) 0.086(6) 0.013(5) -0.006(4) -0.078(7)
N43 0.065(6) 0.248(17) 0.060(6) -0.059(8) -0.002(5) 0.010(8)
N44 0.051(7) 0.051(8) 0.041(7) -0.006(6) -0.009(6) 0.010(6)
N47 0.008(3) 0.012(4) 0.078(7) 0.004(3) 0.005(3) -0.012(3)
N48 0.098(7) 0.127(9) 0.057(5) 0.044(7) 0.003(5) -0.008(5)
O1 0.0266(18) 0.027(2) 0.0247(19) -0.0047(16) -0.0025(15) -0.0024(16)
O2 0.033(2) 0.019(2) 0.029(2) -0.0022(16) -0.0036(16) 0.0025(16)
O3 0.044(2) 0.025(2) 0.030(2) -0.0051(18) -0.0089(18) 0.0053(17)
O4 0.028(2) 0.035(2) 0.046(2) -0.0085(18) 0.0071(18) -0.0136(19)
O5 0.031(2) 0.039(2) 0.036(2) -0.0190(18) 0.0090(17) -0.0165(18)
O6 0.032(2) 0.028(2) 0.031(2) -0.0062(17) -0.0058(17) 0.0041(17)
O7 0.048(2) 0.028(2) 0.028(2) -0.0006(19) -0.0106(19) -0.0001(17)
O8 0.0274(19) 0.033(2) 0.0257(19) -0.0106(17) -0.0001(16) -0.0033(16)
O9 0.053(4) 0.239(11) 0.085(5) -0.012(5) 0.015(4) -0.091(6)
O10 0.089(6) 0.317(15) 0.098(6) -0.007(8) -0.007(5) -0.141(9)
O11 0.31(2) 0.142(10) 0.106(8) 0.021(11) -0.010(9) 0.023(7)
O12 0.088(5) 0.126(7) 0.060(4) -0.008(5) -0.013(4) -0.011(4)
O19 0.138(8) 0.079(6) 0.146(8) -0.029(6) 0.067(7) -0.007(5)
O20 0.138(8) 0.128(8) 0.084(6) 0.029(6) -0.042(6) -0.021(5)
O23 0.064(8) 0.047(7) 0.161(14) -0.010(6) -0.061(9) 0.005(8)
O24 0.146(15) 0.100(12) 0.042(7) -0.052(11) -0.000(8) -0.003(7)
O31 0.023(5) 0.165(15) 0.124(12) -0.024(7) 0.026(6) -0.105(11)
O32 0.129(14) 0.074(10) 0.088(10) -0.051(10) 0.014(10) -0.002(8)
O02I 0.080(5) 0.102(6) 0.073(4) -0.031(4) -0.004(4) -0.039(4)
B1 0.025(3) 0.033(4) 0.045(4) -0.006(3) -0.004(3) 0.012(3)
B2 0.023(3) 0.039(4) 0.049(4) -0.008(3) -0.010(3) 0.013(3)
B3 0.058(5) 0.056(6) 0.051(5) 0.009(4) -0.004(4) -0.029(4)
B4 0.063(5) 0.045(5) 0.060(5) -0.027(4) 0.005(4) 0.000(4)
B6 0.111(4) 0.259(6) 0.104(4) -0.013(4) -0.001(3) -0.080(4)
C1 0.026(3) 0.031(3) 0.044(4) -0.004(2) 0.001(3) 0.000(3)
C2 0.030(3) 0.026(3) 0.065(5) -0.001(3) 0.005(3) -0.003(3)
C3 0.043(4) 0.034(4) 0.057(4) -0.006(3) 0.016(3) 0.007(3)
C4 0.046(4) 0.034(4) 0.035(3) -0.008(3) 0.010(3) -0.001(3)
C5 0.026(3) 0.033(4) 0.038(3) 0.003(2) 0.012(3) 0.007(3)
C6 0.024(3) 0.031(3) 0.032(3) 0.002(2) 0.001(2) 0.012(2)
C7 0.035(3) 0.049(4) 0.037(4) 0.011(3) 0.004(3) 0.021(3)
C8 0.022(2) 0.047(4) 0.017(2) 0.001(2) -0.004(2) 0.003(2)
C9 0.039(3) 0.056(5) 0.036(3) -0.016(3) -0.005(3) -0.010(3)
C10 0.051(4) 0.055(5) 0.051(4) -0.011(4) 0.011(3) -0.030(4)
C11 0.034(3) 0.032(4) 0.047(4) -0.007(3) -0.012(3) -0.008(3)
C12 0.052(4) 0.032(4) 0.080(6) -0.009(3) -0.027(4) -0.008(4)
C13 0.027(3) 0.021(3) 0.063(4) 0.000(2) -0.020(3) -0.000(3)
C14 0.021(3) 0.028(3) 0.064(4) -0.004(2) -0.015(3) 0.011(3)
C15 0.030(2) 0.040(3) 0.084(4) -0.008(2) -0.002(2) 0.007(2)
C16 0.028(2) 0.041(3) 0.082(3) -0.0085(18) -0.0008(19) 0.010(2)
C17 0.027(2) 0.042(3) 0.076(4) -0.005(2) -0.001(2) 0.011(2)
C18 0.021(3) 0.037(4) 0.056(4) 0.001(2) -0.009(3) 0.007(3)
C19 0.040(3) 0.046(4) 0.039(3) -0.008(3) 0.007(3) -0.011(3)
C20 0.084(6) 0.050(5) 0.042(4) -0.010(4) 0.002(4) -0.010(4)
C21 0.091(7) 0.049(5) 0.057(5) 0.006(5) -0.012(5) -0.022(4)
C22 0.051(4) 0.030(4) 0.070(5) 0.005(3) -0.025(4) -0.016(3)
C23 0.030(3) 0.022(3) 0.054(4) 0.002(2) -0.014(3) 0.001(3)
C24 0.027(3) 0.027(3) 0.064(4) -0.001(2) -0.029(3) 0.004(3)
C25 0.033(3) 0.027(4) 0.094(6) 0.001(3) -0.031(4) 0.001(4)
C26 0.031(3) 0.042(4) 0.071(5) -0.010(3) -0.022(3) 0.030(4)
C27 0.029(3) 0.085(6) 0.033(3) -0.008(3) -0.005(3) 0.003(4)
C0aa 0.036(3) 0.089(6) 0.023(3) -0.014(4) 0.002(3) -0.011(3)
C29 0.019(2) 0.045(4) 0.036(3) -0.010(2) 0.003(2) -0.010(3)
C30 0.034(3) 0.037(4) 0.047(4) 0.005(3) -0.003(3) -0.016(3)
C31 0.021(2) 0.026(3) 0.041(3) -0.002(2) -0.000(2) -0.003(2)
C32 0.021(2) 0.025(3) 0.037(3) -0.003(2) -0.003(2) -0.005(2)
C33 0.023(3) 0.042(4) 0.038(3) 0.008(3) -0.001(2) 0.003(3)
C34 0.022(3) 0.041(4) 0.051(4) 0.008(3) -0.008(3) 0.008(3)
C35 0.026(3) 0.049(4) 0.035(3) -0.005(3) -0.003(3) 0.004(3)
C36 0.028(3) 0.030(3) 0.033(3) 0.004(2) -0.008(2) -0.000(2)
C37 0.021(3) 0.029(3) 0.057(4) -0.002(2) -0.006(3) 0.003(3)
C38 0.026(3) 0.026(3) 0.070(5) 0.004(2) -0.014(3) 0.006(3)
C39 0.041(4) 0.034(4) 0.058(4) -0.000(3) -0.021(3) 0.011(3)
C40 0.042(4) 0.047(5) 0.054(4) -0.008(3) -0.018(3) 0.003(3)
C41 0.028(3) 0.030(3) 0.035(3) -0.006(2) -0.006(2) 0.005(3)
C42 0.034(3) 0.028(3) 0.039(3) -0.003(2) -0.010(3) -0.001(3)
C43 0.041(3) 0.048(4) 0.038(3) -0.008(3) -0.015(3) -0.002(3)
C44 0.035(3) 0.033(4) 0.030(3) -0.006(3) -0.001(2) -0.002(2)
C45 0.043(3) 0.032(4) 0.040(3) -0.002(3) -0.001(3) -0.005(3)
C46 0.049(4) 0.032(4) 0.038(3) -0.005(3) 0.000(3) -0.005(3)
C47 0.031(3) 0.022(3) 0.035(3) -0.005(2) -0.003(2) 0.003(2)
C047 0.049(4) 0.059(5) 0.035(4) -0.011(3) -0.004(3) 0.013(3)
C48 0.017(2) 0.040(4) 0.038(3) -0.005(2) -0.005(2) 0.002(3)
C49 0.020(2) 0.020(3) 0.042(3) -0.002(2) -0.005(2) 0.001(2)
C50 0.018(2) 0.034(3) 0.036(3) -0.002(2) -0.007(2) -0.003(3)
C51 0.029(3) 0.043(4) 0.053(4) 0.003(3) -0.009(3) -0.006(3)
C52 0.030(3) 0.066(6) 0.068(5) 0.016(3) -0.007(3) -0.020(4)
C53 0.035(4) 0.085(7) 0.060(5) 0.017(4) 0.000(3) -0.043(5)
C54 0.034(3) 0.054(5) 0.045(4) 0.006(3) 0.000(3) -0.024(3)
C55 0.022(3) 0.035(4) 0.043(3) -0.005(2) -0.000(2) 0.003(3)
C56 0.032(3) 0.037(4) 0.063(5) -0.011(3) 0.006(3) 0.010(3)
C57 0.027(3) 0.030(4) 0.085(6) -0.011(3) 0.006(3) 0.009(4)
C58 0.029(3) 0.030(4) 0.087(6) -0.008(3) -0.005(3) -0.021(4)
C59 0.018(2) 0.025(3) 0.051(4) 0.000(2) -0.003(2) -0.004(3)
C60 0.025(3) 0.024(3) 0.049(4) -0.004(2) -0.004(3) -0.014(3)
C61 0.036(3) 0.040(4) 0.061(5) -0.007(3) 0.002(3) -0.024(3)
C62 0.028(3) 0.034(4) 0.042(3) -0.004(2) -0.004(3) -0.024(3)
C63 0.047(4) 0.081(6) 0.037(4) -0.028(4) 0.014(3) -0.033(4)
O063 0.112(8) 0.145(10) 0.173(11) 0.038(7) -0.005(7) 0.025(8)
C64 0.041(4) 0.077(5) 0.027(3) -0.023(4) -0.010(3) -0.006(3)
C65 0.026(3) 0.066(5) 0.019(3) -0.012(3) 0.001(2) 0.007(3)
C66 0.027(3) 0.044(4) 0.032(3) -0.006(3) 0.004(2) 0.013(3)
C67 0.023(2) 0.033(3) 0.037(3) -0.005(2) 0.000(2) 0.008(3)
C68 0.040(4) 0.047(4) 0.053(4) -0.013(3) 0.006(3) 0.010(3)
C69 0.049(4) 0.039(4) 0.079(6) -0.018(3) 0.015(4) 0.011(4)
C70 0.035(3) 0.036(4) 0.069(5) -0.013(3) -0.003(3) 0.005(3)
C71 0.036(3) 0.034(4) 0.045(4) -0.016(3) -0.007(3) 0.003(3)
C72 0.023(3) 0.055(4) 0.036(3) -0.008(3) -0.002(2) 0.002(3)
C73 0.028(3) 0.052(4) 0.036(3) -0.013(3) -0.001(3) 0.008(3)
C74 0.030(3) 0.048(4) 0.051(4) -0.002(3) -0.012(3) 0.013(3)
C75 0.022(3) 0.035(4) 0.058(4) 0.001(2) 0.001(3) -0.004(3)
C76 0.021(2) 0.030(3) 0.036(3) -0.005(2) -0.003(2) -0.003(2)
C77 0.019(2) 0.026(3) 0.040(3) -0.003(2) -0.003(2) -0.008(2)
C78 0.031(3) 0.041(4) 0.042(4) 0.006(3) 0.002(3) -0.016(3)
C79 0.029(3) 0.034(3) 0.036(3) -0.010(2) -0.001(2) -0.004(3)
C80 0.044(4) 0.074(5) 0.023(3) -0.010(4) 0.004(3) 0.003(3)
C81 0.042(4) 0.085(6) 0.028(3) -0.013(4) 0.004(3) 0.007(4)
C82 0.030(3) 0.038(4) 0.072(5) -0.005(3) -0.005(3) 0.020(4)
C83 0.024(3) 0.016(3) 0.107(7) 0.004(2) -0.012(3) -0.004(4)
C84 0.019(2) 0.019(3) 0.071(5) 0.005(2) -0.012(3) -0.009(3)
C85 0.022(3) 0.023(3) 0.056(4) 0.009(2) -0.016(3) -0.009(3)
C86 0.042(4) 0.045(5) 0.084(6) 0.005(3) -0.020(4) -0.036(4)
C87 0.070(6) 0.076(7) 0.058(5) 0.006(5) -0.020(5) -0.037(5)
C88 0.074(6) 0.055(5) 0.053(5) -0.010(4) 0.011(4) -0.026(4)
C89 0.042(4) 0.047(4) 0.049(4) -0.010(3) 0.009(3) -0.019(3)
C90 0.032(3) 0.033(4) 0.043(4) -0.000(3) 0.000(3) -0.002(3)
C91 0.031(3) 0.030(4) 0.082(6) 0.001(3) 0.000(3) 0.005(4)
C92 0.048(4) 0.053(5) 0.064(5) 0.017(4) -0.014(4) 0.012(4)
C93 0.054(4) 0.046(5) 0.047(4) 0.013(4) -0.011(3) 0.004(3)
C94 0.043(3) 0.038(4) 0.031(3) -0.002(3) -0.008(3) -0.001(3)
C95 0.036(3) 0.030(3) 0.030(3) 0.007(3) -0.011(2) -0.005(2)
C96 0.053(4) 0.052(5) 0.036(4) 0.008(4) -0.015(3) -0.003(3)
C97 0.037(3) 0.035(4) 0.020(3) -0.004(3) -0.003(2) -0.007(2)
C98 0.038(3) 0.029(3) 0.031(3) 0.001(3) -0.004(3) -0.007(2)
C99 0.043(3) 0.037(4) 0.037(3) -0.004(3) -0.006(3) -0.003(3)
C100 0.024(3) 0.033(3) 0.034(3) -0.005(2) -0.000(2) -0.005(2)
C101 0.021(3) 0.042(4) 0.045(4) -0.001(2) -0.010(3) -0.008(3)
C102 0.014(2) 0.037(3) 0.034(3) -0.009(2) -0.002(2) 0.004(2)
C103 0.016(2) 0.043(4) 0.034(3) -0.009(2) -0.003(2) -0.002(3)
C104 0.018(3) 0.062(5) 0.042(4) -0.002(3) -0.007(3) -0.008(3)
C105 0.039(4) 0.065(6) 0.058(5) 0.015(4) 0.001(3) -0.024(4)
C106 0.039(4) 0.092(7) 0.056(5) 0.013(4) -0.005(4) -0.034(5)
C107 0.024(3) 0.069(5) 0.045(4) -0.009(3) -0.001(3) -0.019(3)
C108 0.129(9) 0.129(9) 0.143(9) -0.024(4) -0.001(5) -0.018(4)
C109 0.067(6) 0.080(8) 0.142(11) 0.000(5) -0.004(7) -0.045(7)
C110 0.083(8) 0.212(16) 0.046(6) 0.005(9) 0.002(5) -0.015(8)
C111 0.058(7) 0.057(8) 0.086(9) 0.003(4) -0.000(4) -0.020(4)
C113 0.092(8) 0.101(9) 0.081(7) -0.037(7) -0.023(6) 0.015(6)
C117 0.054(7) 0.080(9) 0.069(8) 0.007(4) 0.002(4) -0.012(4)
C05N 0.059(5) 0.080(7) 0.068(6) 0.001(5) 0.019(5) -0.010(5)
O02Q 0.107(6) 0.058(4) 0.094(5) 0.000(4) -0.030(4) -0.035(4)
O05T 0.169(11) 0.166(10) 0.071(6) -0.008(8) -0.006(6) -0.044(6)

loop_
_atom_type_symbol
_atom_type_scat_dispersion_real
_atom_type_scat_dispersion_imag
_atom_type_scat_Cromer_Mann_a1
_atom_type_scat_Cromer_Mann_a2
_atom_type_scat_Cromer_Mann_a3
_atom_type_scat_Cromer_Mann_a4
_atom_type_scat_Cromer_Mann_b1
_atom_type_scat_Cromer_Mann_b2
_atom_type_scat_Cromer_Mann_b3
_atom_type_scat_Cromer_Mann_b4
_atom_type_scat_Cromer_Mann_c
_atom_type_scat_source
_atom_type_scat_dispersion_source
C 0.01920 0.00962 2.31000 1.02000 1.58860 0.86500 20.84390 10.20750 0.56870 51.65120 0.215599998832 'International Tables Volume C Table 6.1.1.4 (pp. 500-502)' 'Henke, Gullikson and Davis, At. Data and Nucl. Data Tables, 1993, 54, 2'
B 0.00963 0.00408 2.05450 1.33260 1.09790 0.70680 23.21850 1.02100 60.34980 0.14030 -0.193200007081 'International Tables Volume C Table 6.1.1.4 (pp. 500-502)' 'Henke, Gullikson and Davis, At. Data and Nucl. Data Tables, 1993, 54, 2'
F 0.07536 0.05506 3.53920 2.64120 1.51700 1.02430 10.28250 4.29440 0.26150 26.14760 0.277599990368 'International Tables Volume C Table 6.1.1.4 (pp. 500-502)' 'Henke, Gullikson and Davis, At. Data and Nucl. Data Tables, 1993, 54, 2'
H 0.00000 0.00000 0.49300 0.32291 0.14019 0.04081 10.51090 26.12570 3.14236 57.79970 0.0030380000826 'International Tables Volume C Table 6.1.1.4 (pp. 500-502)' 'Henke, Gullikson and Davis, At. Data and Nucl. Data Tables, 1993, 54, 2'
O 0.05239 0.03376 3.04850 2.28680 1.54630 0.86700 13.27710 5.70110 0.32390 32.90890 0.250800013542 'International Tables Volume C Table 6.1.1.4 (pp. 500-502)' 'Henke, Gullikson and Davis, At. Data and Nucl. Data Tables, 1993, 54, 2'
N 0.03256 0.01839 12.21260 3.13220 2.01250 1.16630 0.00570 9.89330 28.99750 0.58260 -11.5290002823 'International Tables Volume C Table 6.1.1.4 (pp. 500-502)' 'Henke, Gullikson and Davis, At. Data and Nucl. Data Tables, 1993, 54, 2'
P 0.30359 0.43700 6.43450 4.17910 1.78000 1.49080 1.90670 27.15700 0.52600 68.16450 1.11489999294 'International Tables Volume C Table 6.1.1.4 (pp. 500-502)' 'Henke, Gullikson and Davis, At. Data and Nucl. Data Tables, 1993, 54, 2'
S 0.33536 0.55132 6.90530 5.20340 1.43790 1.58630 1.46790 22.21510 0.25360 56.17200 0.866900026798 'International Tables Volume C Table 6.1.1.4 (pp. 500-502)' 'Henke, Gullikson and Davis, At. Data and Nucl. Data Tables, 1993, 54, 2'
Cu -1.96906 0.60856 13.33800 7.16760 5.61580 1.67350 3.58280 0.24700 11.39660 64.81260 1.19099998474 'International Tables Volume C Table 6.1.1.4 (pp. 500-502)' 'Henke, Gullikson and Davis, At. Data and Nucl. Data Tables, 1993, 54, 2'

loop_
_geom_angle_atom_site_label_1
_geom_angle_atom_site_label_2
_geom_angle_atom_site_label_3
_geom_angle
N2 Cu1 N1 80.9(2)
N17 Cu1 N1 96.50(19)
N17 Cu1 N2 172.60(18)
N18 Cu1 N1 107.20(18)
N18 Cu1 N2 95.62(18)
N18 Cu1 N17 78.45(19)
O1 Cu1 N1 158.66(17)
O1 Cu1 N2 92.47(18)
O1 Cu1 N17 92.33(17)
O1 Cu1 N18 93.57(17)
N6 Cu2 N5 80.2(2)
N11 Cu2 N5 171.97(19)
N11 Cu2 N6 93.8(2)
N12 Cu2 N5 97.4(2)
N12 Cu2 N6 109.42(17)
N12 Cu2 N11 79.5(2)
O4 Cu2 N5 89.85(19)
O4 Cu2 N6 145.18(18)
O4 Cu2 N11 98.09(18)
O4 Cu2 N12 104.88(18)
N31 Cu3 N30 96.8(2)
N32 Cu3 N30 173.3(2)
N32 Cu3 N31 80.6(2)
O7 Cu3 N30 90.5(2)
O7 Cu3 N31 160.9(2)
O7 Cu3 N32 90.03(19)
N8 Cu4 N7 75.8(2)
N13 Cu4 N7 96.4(2)
N13 Cu4 N8 90.49(17)
N14 Cu4 N7 174.0(2)
N14 Cu4 N8 109.6(2)
N14 Cu4 N13 81.1(2)
O3 Cu4 N7 89.5(2)
O3 Cu4 N8 108.47(17)
O3 Cu4 N13 161.01(19)
O3 Cu4 N14 91.20(19)
N20 Cu5 N19 80.5(2)
N25 Cu5 N19 109.94(18)
N25 Cu5 N20 96.8(2)
N26 Cu5 N19 94.04(19)
N26 Cu5 N20 172.50(19)
N26 Cu5 N25 80.18(19)
O5 Cu5 N19 147.94(18)
O5 Cu5 N20 90.00(18)
O5 Cu5 N25 101.52(18)
O5 Cu5 N26 97.31(18)
N24 Cu6 N23 80.8(2)
N35 Cu6 N23 172.63(18)
N35 Cu6 N24 95.2(2)
N36 Cu6 N23 96.1(2)
N36 Cu6 N24 107.79(19)
N36 Cu6 N35 79.1(2)
O8 Cu6 N23 92.70(18)
O8 Cu6 N24 158.66(18)
O8 Cu6 N35 93.17(17)
O8 Cu6 N36 93.03(18)
C8 S1 C7 89.5(3)
C12 S2 C11 89.1(3)
C26 S3 C25 89.7(4)
C30 S4 C29 89.2(3)
C44 S5 C43 89.4(3)
C48 S6 C47 88.7(3)
C62 S7 C61 89.6(3)
C65 S8 C047 89.5(3)
C79 S9 C78 89.0(3)
C83 S10 C82 89.1(4)
C97 S11 C96 89.4(3)
C101 S12 C100 89.1(3)
O2 P1 O1 110.2(2)
O3 P1 O1 112.0(2)
O3 P1 O2 102.1(2)
O4 P1 O1 108.9(2)
O4 P1 O2 111.4(2)
O4 P1 O3 112.1(2)
O6 P2 O5 111.2(2)
O7 P2 O5 112.1(3)
O7 P2 O6 101.1(2)
O8 P2 O5 107.8(2)
O8 P2 O6 111.4(2)
O8 P2 O7 113.4(2)
C1 N1 Cu1 126.9(4)
C5 N1 Cu1 114.5(4)
C5 N1 C1 118.5(5)
C6 N2 Cu1 115.1(4)
C8 N2 Cu1 133.1(4)
C8 N2 C6 111.4(5)
C8 N3 H3 118.5(3)
C9 N3 H3 118.5(3)
C9 N3 C8 122.9(5)
C10 N4 H4 117.9(4)
C11 N4 H4 117.9(4)
C11 N4 C10 124.3(6)
C11 N5 Cu2 132.0(4)
C13 N5 Cu2 116.2(5)
C13 N5 C11 111.7(6)
C14 N6 Cu2 113.6(4)
C18 N6 Cu2 128.2(5)
C18 N6 C14 118.2(5)
C19 N7 Cu4 118.6(5)
C23 N7 Cu4 122.7(5)
C23 N7 C19 118.3(6)
C24 N8 Cu4 102.4(4)
C26 N8 Cu4 145.1(6)
C26 N8 C24 110.0(6)
C26 N9 H9 118.4(4)
C27 N9 H9 118.4(4)
C27 N9 C26 123.2(6)
C0aa N10 H10 118.2(4)
C29 N10 H10 118.2(4)
C29 N10 C0aa 123.6(6)
C29 N11 Cu2 131.6(4)
C31 N11 Cu2 115.9(4)
C31 N11 C29 112.2(5)
C32 N12 Cu2 111.1(4)
C36 N12 Cu2 128.6(4)
C36 N12 C32 120.2(5)
C37 N13 Cu4 126.5(5)
C41 N13 Cu4 115.9(4)
C41 N13 C37 117.5(5)
C42 N14 Cu4 114.4(4)
C44 N14 Cu4 134.5(4)
C44 N14 C42 111.1(5)
C44 N15 H15 117.3(4)
C45 N15 H15 117.3(3)
C45 N15 C44 125.4(6)
C46 N16 H16 118.2(3)
C47 N16 H16 118.2(4)
C47 N16 C46 123.6(5)
C47 N17 Cu1 131.9(4)
C49 N17 Cu1 115.9(4)
C49 N17 C47 112.0(5)
C50 N18 Cu1 112.4(4)
C54 N18 Cu1 127.9(4)
C54 N18 C50 118.5(6)
C55 N19 Cu5 127.7(4)
C59 N19 Cu5 114.2(4)
C59 N19 C55 117.8(5)
C60 N20 Cu5 116.1(4)
C62 N20 Cu5 131.6(4)
C62 N20 C60 112.0(5)
C62 N21 H21a 117.6(4)
C63 N21 H21a 117.6(4)
C63 N21 C62 124.7(6)
C64 N22 H22a 118.6(4)
C65 N22 H22a 118.6(3)
C65 N22 C64 122.7(5)
C65 N23 Cu6 133.4(4)
C66 N23 Cu6 115.3(4)
C66 N23 C65 111.3(5)
C67 N24 Cu6 115.4(4)
C71 N24 Cu6 127.5(4)
C71 N24 C67 117.1(5)
C72 N25 Cu5 130.0(4)
C76 N25 Cu5 111.5(4)
C76 N25 C72 118.5(5)
C77 N26 Cu5 116.3(4)
C79 N26 Cu5 132.8(4)
C79 N26 C77 110.8(5)
C79 N27 H27 117.6(4)
C80 N27 H27 117.6(4)
C80 N27 C79 124.8(6)
C81 N28 H28 118.0(4)
C82 N28 H28 118.0(4)
C82 N28 C81 124.1(6)
C84 N29 C82 110.4(6)
C85 N30 Cu3 122.5(4)
C89 N30 Cu3 119.1(5)
C89 N30 C85 118.2(6)
C90 N31 Cu3 125.3(5)
C94 N31 Cu3 114.8(4)
C94 N31 C90 119.9(6)
C95 N32 Cu3 113.8(4)
C97 N32 Cu3 134.1(4)
C97 N32 C95 111.9(5)
C97 N33 H33a 117.4(4)
C98 N33 H33a 117.4(3)
C98 N33 C97 125.1(5)
C99 N34 H34a 118.0(3)
C100 N34 H34a 118.0(3)
C100 N34 C99 124.1(5)
C100 N35 Cu6 132.8(4)
C102 N35 Cu6 115.4(4)
C102 N35 C100 111.7(5)
C103 N36 Cu6 111.4(4)
C107 N36 Cu6 127.6(4)
C107 N36 C103 120.1(6)
O20 N38 O19 124.5(10)
C113 N38 O19 122.7(10)
C113 N38 O20 112.7(9)
C05N N41 O02I 116.9(9)
O02Q N41 O02I 120.9(8)
O02Q N41 C05N 122.0(8)
O10 N42 O9 123.7(13)
C108 N42 O9 123.4(11)
C108 N42 O10 112.8(11)
C110 N43 O063 110.9(13)
O05T N43 O063 120.6(12)
O05T N43 C110 128.3(17)
O24 N44 O23 124.9(18)
C117 N44 O23 116.6(16)
C117 N44 O24 118.4(17)
O32 N47 O31 126.3(17)
C111 N47 O31 110.9(14)
C111 N47 O32 122.8(15)
O12 N48 O11 120.6(14)
C109 N48 O11 118.2(9)
C109 N48 O12 119.3(10)
P1 O1 Cu1 134.6(3)
B1 O2 P1 132.2(4)
P1 O3 Cu4 145.6(3)
P1 O4 Cu2 140.5(3)
P2 O5 Cu5 139.8(3)
B2 O6 P2 129.7(5)
P2 O7 Cu3 147.4(3)
P2 O8 Cu6 134.3(3)
F2 B1 F1 108.1(5)
F3 B1 F1 107.6(6)
F3 B1 F2 111.2(6)
O2 B1 F1 108.4(5)
O2 B1 F2 112.4(6)
O2 B1 F3 109.0(6)
F5 B2 F4 110.7(6)
F6 B2 F4 107.2(6)
F6 B2 F5 107.7(5)
O6 B2 F4 108.0(6)
O6 B2 F5 113.4(7)
O6 B2 F6 109.7(5)
F8 B3 F7 109.5(8)
F9 B3 F7 109.9(7)
F9 B3 F8 110.8(8)
F10 B3 F7 110.2(8)
F10 B3 F8 109.5(7)
F10 B3 F9 106.9(8)
F12 B4 F11 106.3(9)
F13 B4 F11 113.2(8)
F13 B4 F12 103.0(9)
F14 B4 F11 123.9(11)
F14 B4 F12 105.0(9)
F14 B4 F13 103.4(8)
F20 B6 F19 121(2)
F21 B6 F19 110(2)
F21 B6 F20 91.1(15)
F22 B6 F19 124.1(19)
F22 B6 F20 108(2)
F22 B6 F21 93.6(16)
H1 C1 N1 118.8(3)
C2 C1 N1 122.4(6)
C2 C1 H1 118.8(4)
H2 C2 C1 120.6(4)
C3 C2 C1 118.7(7)
C3 C2 H2 120.6(4)
H3a C3 C2 120.0(4)
C4 C3 C2 119.9(6)
C4 C3 H3a 120.0(4)
H4a C4 C3 121.4(4)
C5 C4 C3 117.2(6)
C5 C4 H4a 121.4(4)
C4 C5 N1 123.1(7)
C6 C5 N1 114.3(5)
C6 C5 C4 122.5(6)
C5 C6 N2 115.0(5)
C7 C6 N2 113.7(6)
C7 C6 C5 131.4(6)
C6 C7 S1 111.9(5)
H7 C7 S1 124.0(2)
H7 C7 C6 124.0(4)
N2 C8 S1 113.5(5)
N3 C8 S1 122.5(5)
N3 C8 N2 124.0(5)
H9a C9 N3 109.5(3)
H9b C9 N3 109.5(4)
H9b C9 H9a 108.1
C10 C9 N3 110.5(6)
C10 C9 H9a 109.5(4)
C10 C9 H9b 109.5(4)
C9 C10 N4 112.2(6)
H10a C10 N4 109.2(4)
H10a C10 C9 109.2(4)
H10b C10 N4 109.2(4)
H10b C10 C9 109.2(4)
H10b C10 H10a 107.9
N4 C11 S2 124.4(6)
N5 C11 S2 112.9(5)
N5 C11 N4 122.7(6)
H12 C12 S2 124.3(3)
C13 C12 S2 111.5(5)
C13 C12 H12 124.3(4)
C12 C13 N5 114.8(7)
C14 C13 N5 115.6(6)
C14 C13 C12 129.5(6)
C13 C14 N6 114.3(5)
C15 C14 N6 120.6(7)
C15 C14 C13 125.1(7)
H15a C15 C14 120.5(5)
C16 C15 C14 119.0(8)
C16 C15 H15a 120.5(5)
H16a C16 C15 119.9(5)
C17 C16 C15 120.2(7)
C17 C16 H16a 119.9(4)
H17 C17 C16 120.9(4)
C18 C17 C16 118.2(8)
C18 C17 H17 120.9(5)
C17 C18 N6 123.8(8)
H18 C18 N6 118.1(4)
H18 C18 C17 118.1(5)
H19 C19 N7 118.0(4)
C20 C19 N7 123.9(7)
C20 C19 H19 118.0(5)
H20 C20 C19 121.9(5)
C21 C20 C19 116.2(8)
C21 C20 H20 121.9(5)
H21 C21 C20 119.6(5)
C22 C21 C20 120.8(8)
C22 C21 H21 119.6(5)
H22 C22 C21 120.0(5)
C23 C22 C21 120.1(8)
C23 C22 H22 120.0(4)
C22 C23 N7 120.7(7)
C24 C23 N7 118.4(6)
C24 C23 C22 121.0(6)
C23 C24 N8 119.4(5)
C25 C24 N8 114.7(7)
C25 C24 C23 125.9(8)
C24 C25 S3 111.8(7)
H25 C25 S3 124.1(3)
H25 C25 C24 124.1(6)
N8 C26 S3 113.8(7)
N9 C26 S3 120.2(6)
N9 C26 N8 126.0(8)
H27a C27 N9 109.1(4)
H27b C27 N9 109.1(4)
H27b C27 H27a 107.9
C0aa C27 N9 112.4(6)
C0aa C27 H27a 109.1(4)
C0aa C27 H27b 109.1(4)
C27 C0aa N10 112.3(6)
H0aa C0aa N10 109.1(3)
H0aa C0aa C27 109.1(4)
H0ab C0aa N10 109.1(4)
H0ab C0aa C27 109.1(4)
H0ab C0aa H0aa 107.9
N10 C29 S4 122.5(5)
N11 C29 S4 113.1(5)
N11 C29 N10 124.4(6)
H30 C30 S4 124.5(2)
C31 C30 S4 110.9(5)
C31 C30 H30 124.5(4)
C30 C31 N11 114.5(6)
C32 C31 N11 117.1(5)
C32 C31 C30 128.4(6)
C31 C32 N12 115.8(5)
C33 C32 N12 120.5(6)
C33 C32 C31 123.7(6)
H33 C33 C32 120.6(4)
C34 C33 C32 118.9(6)
C34 C33 H33 120.6(4)
H34 C34 C33 120.5(4)
C35 C34 C33 119.1(6)
C35 C34 H34 120.5(4)
H35 C35 C34 120.9(4)
C36 C35 C34 118.2(6)
C36 C35 H35 120.9(4)
C35 C36 N12 123.1(6)
H36 C36 N12 118.4(3)
H36 C36 C35 118.4(4)
H37 C37 N13 118.6(4)
C38 C37 N13 122.8(7)
C38 C37 H37 118.6(5)
H38 C38 C37 120.5(5)
C39 C38 C37 119.0(7)
C39 C38 H38 120.5(4)
H39 C39 C38 120.3(4)
C40 C39 C38 119.4(6)
C40 C39 H39 120.3(4)
H40 C40 C39 120.4(4)
C41 C40 C39 119.2(7)
C41 C40 H40 120.4(5)
C40 C41 N13 121.9(6)
C42 C41 N13 113.3(5)
C42 C41 C40 124.8(7)
C41 C42 N14 115.1(6)
C43 C42 N14 114.8(6)
C43 C42 C41 130.0(6)
C42 C43 S5 111.8(5)
H43 C43 S5 124.1(2)
H43 C43 C42 124.1(4)
N14 C44 S5 112.9(4)
N15 C44 S5 123.0(5)
N15 C44 N14 124.1(6)
H45a C45 N15 109.4(3)
H45b C45 N15 109.4(3)
H45b C45 H45a 108.0
C46 C45 N15 111.4(5)
C46 C45 H45a 109.4(4)
C46 C45 H45b 109.4(4)
C45 C46 N16 111.2(6)
H46a C46 N16 109.4(3)
H46a C46 C45 109.4(4)
H46b C46 N16 109.4(4)
H46b C46 C45 109.4(4)
H46b C46 H46a 108.0
N16 C47 S6 120.2(5)
N17 C47 S6 113.5(4)
N17 C47 N16 126.3(6)
H047 C047 S8 124.6(2)
C66 C047 S8 110.9(6)
C66 C047 H047 124.6(5)
H48 C48 S6 124.1(2)
C49 C48 S6 111.8(5)
C49 C48 H48 124.1(4)
C48 C49 N17 113.9(6)
C50 C49 N17 118.8(5)
C50 C49 C48 127.2(5)
C49 C50 N18 113.4(5)
C51 C50 N18 122.9(6)
C51 C50 C49 123.6(6)
H51 C51 C50 120.9(4)
C52 C51 C50 118.1(7)
C52 C51 H51 120.9(4)
H52 C52 C51 119.9(4)
C53 C52 C51 120.1(7)
C53 C52 H52 119.9(5)
H53 C53 C52 120.1(5)
C54 C53 C52 119.8(7)
C54 C53 H53 120.1(4)
C53 C54 N18 120.4(7)
H54 C54 N18 119.8(4)
H54 C54 C53 119.8(4)
H55 C55 N19 119.0(4)
C56 C55 N19 122.0(7)
C56 C55 H55 119.0(5)
H56 C56 C55 119.9(5)
C57 C56 C55 120.2(7)
C57 C56 H56 119.9(4)
H57 C57 C56 120.1(4)
C58 C57 C56 119.9(6)
C58 C57 H57 120.1(4)
H58 C58 C57 121.1(4)
C59 C58 C57 117.7(7)
C59 C58 H58 121.1(4)
C58 C59 N19 122.4(6)
C60 C59 N19 114.0(5)
C60 C59 C58 123.6(6)
C59 C60 N20 115.0(5)
C61 C60 N20 115.3(6)
C61 C60 C59 129.5(6)
C60 C61 S7 110.0(5)
H61 C61 S7 125.0(2)
H61 C61 C60 125.0(4)
N20 C62 S7 113.0(5)
N21 C62 S7 124.0(5)
N21 C62 N20 123.0(6)
H63a C63 N21 109.6(4)
H63b C63 N21 109.6(4)
H63b C63 H63a 108.1
C64 C63 N21 110.2(6)
C64 C63 H63a 109.6(4)
C64 C63 H63b 109.6(4)
C63 C64 N22 111.1(6)
H64a C64 N22 109.4(4)
H64a C64 C63 109.4(4)
H64b C64 N22 109.4(3)
H64b C64 C63 109.4(4)
H64b C64 H64a 108.0
N22 C65 S8 122.8(5)
N23 C65 S8 113.0(5)
N23 C65 N22 124.2(5)
C047 C66 N23 115.3(7)
C67 C66 N23 114.9(5)
C67 C66 C047 129.8(6)
C66 C67 N24 113.4(5)
C68 C67 N24 123.3(7)
C68 C67 C66 123.3(6)
H68 C68 C67 120.4(5)
C69 C68 C67 119.1(7)
C69 C68 H68 120.4(4)
H69 C69 C68 120.7(4)
C70 C69 C68 118.5(7)
C70 C69 H69 120.7(5)
H70 C70 C69 120.5(5)
C71 C70 C69 119.1(7)
C71 C70 H70 120.5(5)
C70 C71 N24 122.7(6)
H71 C71 N24 118.6(3)
H71 C71 C70 118.6(4)
H72 C72 N25 118.4(4)
C73 C72 N25 123.2(7)
C73 C72 H72 118.4(4)
H73 C73 C72 120.9(4)
C74 C73 C72 118.2(6)
C74 C73 H73 120.9(4)
H74 C74 C73 119.7(4)
C75 C74 C73 120.7(6)
C75 C74 H74 119.7(4)
H75 C75 C74 121.4(4)
C76 C75 C74 117.3(6)
C76 C75 H75 121.4(4)
C75 C76 N25 122.1(6)
C77 C76 N25 115.8(5)
C77 C76 C75 122.2(6)
C76 C77 N26 116.1(5)
C78 C77 N26 114.9(6)
C78 C77 C76 129.0(6)
C77 C78 S9 111.0(5)
H78 C78 S9 124.5(2)
H78 C78 C77 124.5(4)
N26 C79 S9 114.2(5)
N27 C79 S9 120.1(5)
N27 C79 N26 125.7(6)
H80a C80 N27 109.3(4)
H80b C80 N27 109.3(3)
H80b C80 H80a 107.9
C81 C80 N27 111.8(6)
C81 C80 H80a 109.3(5)
C81 C80 H80b 109.3(4)
C80 C81 N28 112.1(7)
H81a C81 N28 109.2(4)
H81a C81 C80 109.2(4)
H81b C81 N28 109.2(4)
H81b C81 C80 109.2(4)
H81b C81 H81a 107.9
N28 C82 S10 120.6(5)
N29 C82 S10 114.0(7)
N29 C82 N28 125.3(8)
H83 C83 S10 124.1(3)
C84 C83 S10 111.7(7)
C84 C83 H83 124.1(5)
C83 C84 N29 114.7(7)
C85 C84 N29 120.8(5)
C85 C84 C83 124.5(7)
C84 C85 N30 117.0(6)
C86 C85 N30 118.9(7)
C86 C85 C84 124.1(6)
H86 C86 C85 118.8(4)
C87 C86 C85 122.3(7)
C87 C86 H86 118.8(5)
H87 C87 C86 120.5(5)
C88 C87 C86 119.0(8)
C88 C87 H87 120.5(5)
H88 C88 C87 121.1(5)
C89 C88 C87 117.8(8)
C89 C88 H88 121.1(5)
C88 C89 N30 123.5(7)
H89 C89 N30 118.2(4)
H89 C89 C88 118.2(5)
H90 C90 N31 119.1(4)
C91 C90 N31 121.8(7)
C91 C90 H90 119.1(5)
H91 C91 C90 120.6(5)
C92 C91 C90 118.9(7)
C92 C91 H91 120.6(4)
H92 C92 C91 120.2(4)
C93 C92 C91 119.5(7)
C93 C92 H92 120.2(5)
H93 C93 C92 121.5(5)
C94 C93 C92 117.1(8)
C94 C93 H93 121.5(5)
C93 C94 N31 122.7(7)
C95 C94 N31 115.7(5)
C95 C94 C93 121.5(7)
C94 C95 N32 115.0(6)
C96 C95 N32 115.3(6)
C96 C95 C94 129.7(6)
C95 C96 S11 110.8(5)
H96 C96 S11 124.6(2)
H96 C96 C95 124.6(4)
N32 C97 S11 112.5(4)
N33 C97 S11 121.3(5)
N33 C97 N32 126.2(6)
H98a C98 N33 109.1(3)
H98b C98 N33 109.1(3)
H98b C98 H98a 107.8
C99 C98 N33 112.6(5)
C99 C98 H98a 109.1(3)
C99 C98 H98b 109.1(4)
C98 C99 N34 113.8(6)
H99a C99 N34 108.8(3)
H99a C99 C98 108.8(3)
H99b C99 N34 108.8(3)
H99b C99 C98 108.8(4)
H99b C99 H99a 107.7
N34 C100 S12 121.9(5)
N35 C100 S12 113.8(4)
N35 C100 N34 124.3(6)
H101 C101 S12 124.3(2)
C102 C101 S12 111.5(5)
C102 C101 H101 124.3(4)
C101 C102 N35 113.9(6)
C103 C102 N35 117.7(5)
C103 C102 C101 128.4(6)
C102 C103 N36 115.7(5)
C104 C103 N36 121.3(6)
C104 C103 C102 122.9(5)
H104 C104 C103 120.4(4)
C105 C104 C103 119.2(6)
C105 C104 H104 120.4(4)
H105 C105 C104 120.6(4)
C106 C105 C104 118.8(7)
C106 C105 H105 120.6(5)
H106 C106 C105 120.1(5)
C107 C106 C105 119.8(7)
C107 C106 H106 120.1(5)
C106 C107 N36 120.7(7)
H107 C107 N36 119.6(4)
H107 C107 C106 119.6(5)
H10c C108 N42 109.5
H10d C108 N42 109.5
H10d C108 H10c 109.5
H10e C108 N42 109.5
H10e C108 H10c 109.5
H10e C108 H10d 109.5
H10f C109 N48 109.5
H10g C109 N48 109.5
H10g C109 H10f 109.5
H10h C109 N48 109.5
H10h C109 H10f 109.5
H10h C109 H10g 109.5
H11d C110 N43 109.5
H11e C110 N43 109.5
H11e C110 H11d 109.5
H11f C110 N43 109.5
H11f C110 H11d 109.5
H11f C110 H11e 109.5
H11j C111 N47 109.5
H11k C111 N47 109.5
H11k C111 H11j 109.5
H11l C111 N47 109.5
H11l C111 H11j 109.5
H11l C111 H11k 109.5
H11a C113 N38 109.5
H11b C113 N38 109.5
H11b C113 H11a 109.5
H11c C113 N38 109.5
H11c C113 H11a 109.5
H11c C113 H11b 109.5
H11g C117 N44 109.5
H11h C117 N44 109.5
H11h C117 H11g 109.5
H11i C117 N44 109.5
H11i C117 H11g 109.5
H11i C117 H11h 109.5
H05a C05N N41 109.5
H05b C05N N41 109.5
H05b C05N H05a 109.5
H05c C05N N41 109.5
H05c C05N H05a 109.5
H05c C05N H05b 109.5

loop_
_geom_bond_atom_site_label_1
_geom_bond_atom_site_label_2
_geom_bond_distance
Cu1 N1 2.049(5)
Cu1 N2 1.979(5)
Cu1 N17 2.009(5)
Cu1 N18 2.236(5)
Cu1 O1 1.991(4)
Cu2 N5 1.961(6)
Cu2 N6 2.094(5)
Cu2 N11 1.971(5)
Cu2 N12 2.185(5)
Cu2 O4 1.987(4)
Cu3 N30 1.984(6)
Cu3 N31 2.022(5)
Cu3 N32 2.005(5)
Cu3 O7 1.905(4)
Cu4 N7 1.977(6)
Cu4 N8 2.504(5)
Cu4 N13 2.023(5)
Cu4 N14 1.973(5)
Cu4 O3 1.905(4)
Cu5 N19 2.069(5)
Cu5 N20 1.975(5)
Cu5 N25 2.172(5)
Cu5 N26 1.956(5)
Cu5 O5 1.975(4)
Cu6 N23 1.965(5)
Cu6 N24 2.039(5)
Cu6 N35 1.995(5)
Cu6 N36 2.221(5)
Cu6 O8 2.013(4)
S1 C7 1.688(9)
S1 C8 1.750(5)
S2 C11 1.752(7)
S2 C12 1.727(9)
S3 C25 1.708(9)
S3 C26 1.739(8)
S4 C29 1.732(7)
S4 C30 1.743(7)
S5 C43 1.715(7)
S5 C44 1.762(6)
S6 C47 1.765(6)
S6 C48 1.713(7)
S7 C61 1.744(7)
S7 C62 1.732(6)
S8 C047 1.709(9)
S8 C65 1.754(6)
S9 C78 1.718(7)
S9 C79 1.747(7)
S10 C82 1.737(9)
S10 C83 1.685(9)
S11 C96 1.731(7)
S11 C97 1.750(6)
S12 C100 1.747(6)
S12 C101 1.717(7)
P1 O1 1.509(4)
P1 O2 1.549(4)
P1 O3 1.529(4)
P1 O4 1.509(4)
P2 O5 1.507(4)
P2 O6 1.573(5)
P2 O7 1.521(4)
P2 O8 1.509(4)
F1 B1 1.443(7)
F2 B1 1.378(9)
F3 B1 1.391(9)
F4 B2 1.396(10)
F5 B2 1.378(9)
F6 B2 1.438(7)
F7 B3 1.347(12)
F8 B3 1.360(10)
F9 B3 1.396(11)
F10 B3 1.413(10)
F11 B4 1.289(10)
F12 B4 1.332(12)
F13 B4 1.394(12)
F14 B4 1.317(12)
F19 B6 1.24(2)
F20 B6 1.27(2)
F21 B6 1.41(2)
F22 B6 1.46(3)
N1 C1 1.329(8)
N1 C5 1.366(8)
N2 C6 1.397(7)
N2 C8 1.309(8)
N3 H3 0.8800
N3 C8 1.313(8)
N3 C9 1.463(8)
N4 H4 0.8800
N4 C10 1.446(9)
N4 C11 1.321(8)
N5 C11 1.318(9)
N5 C13 1.398(8)
N6 C14 1.370(9)
N6 C18 1.354(9)
N7 C19 1.342(8)
N7 C23 1.349(8)
N8 C24 1.414(9)
N8 C26 1.335(9)
N9 H9 0.8800
N9 C26 1.325(12)
N9 C27 1.466(11)
N10 H10 0.8800
N10 C0aa 1.453(7)
N10 C29 1.314(8)
N11 C29 1.327(8)
N11 C31 1.381(7)
N12 C32 1.344(8)
N12 C36 1.329(8)
N13 C37 1.343(8)
N13 C41 1.352(8)
N14 C42 1.408(7)
N14 C44 1.324(8)
N15 H15 0.8800
N15 C44 1.306(8)
N15 C45 1.478(8)
N16 H16 0.8800
N16 C46 1.475(8)
N16 C47 1.324(8)
N17 C47 1.298(8)
N17 C49 1.400(7)
N18 C50 1.365(7)
N18 C54 1.329(8)
N19 C55 1.346(8)
N19 C59 1.365(8)
N20 C60 1.383(7)
N20 C62 1.322(8)
N21 H21a 0.8800
N21 C62 1.322(8)
N21 C63 1.483(8)
N22 H22a 0.8800
N22 C64 1.476(8)
N22 C65 1.327(9)
N23 C65 1.303(8)
N23 C66 1.396(8)
N24 C67 1.353(7)
N24 C71 1.331(8)
N25 C72 1.330(8)
N25 C76 1.347(8)
N26 C77 1.400(7)
N26 C79 1.300(8)
N27 H27 0.8800
N27 C79 1.350(8)
N27 C80 1.451(8)
N28 H28 0.8800
N28 C81 1.447(11)
N28 C82 1.330(11)
N29 C82 1.325(8)
N29 C84 1.370(9)
N30 C85 1.380(8)
N30 C89 1.333(8)
N31 C90 1.352(9)
N31 C94 1.339(9)
N32 C95 1.388(7)
N32 C97 1.321(8)
N33 H33a 0.8800
N33 C97 1.317(8)
N33 C98 1.453(8)
N34 H34a 0.8800
N34 C99 1.454(8)
N34 C100 1.333(8)
N35 C100 1.304(8)
N35 C102 1.399(7)
N36 C103 1.334(7)
N36 C107 1.318(8)
N38 O19 1.165(11)
N38 O20 1.183(11)
N38 C113 1.440(12)
N41 O02I 1.238(10)
N41 C05N 1.454(11)
N41 O02Q 1.277(10)
N42 O9 1.195(12)
N42 O10 1.211(11)
N42 C108 1.483(17)
N43 O063 1.418(18)
N43 C110 1.476(13)
N43 O05T 1.136(15)
N44 O23 1.190(18)
N44 O24 1.069(18)
N44 C117 1.37(2)
N47 O31 1.120(16)
N47 O32 1.044(16)
N47 C111 1.35(2)
N48 O11 1.335(14)
N48 O12 1.220(11)
N48 C109 1.508(15)
O2 B1 1.443(8)
O6 B2 1.433(8)
C1 H1 0.9500
C1 C2 1.391(9)
C2 H2 0.9500
C2 C3 1.378(10)
C3 H3a 0.9500
C3 C4 1.410(11)
C4 H4a 0.9500
C4 C5 1.373(9)
C5 C6 1.461(10)
C6 C7 1.361(9)
C7 H7 0.9500
C9 H9a 0.9900
C9 H9b 0.9900
C9 C10 1.472(10)
C10 H10a 0.9900
C10 H10b 0.9900
C12 H12 0.9500
C12 C13 1.327(10)
C13 C14 1.444(10)
C14 C15 1.393(9)
C15 H15a 0.9500
C15 C16 1.384(12)
C16 H16a 0.9500
C16 C17 1.381(12)
C17 H17 0.9500
C17 C18 1.356(9)
C18 H18 0.9500
C19 H19 0.9500
C19 C20 1.372(10)
C20 H20 0.9500
C20 C21 1.401(13)
C21 H21 0.9500
C21 C22 1.334(12)
C22 H22 0.9500
C22 C23 1.387(10)
C23 C24 1.435(10)
C24 C25 1.343(9)
C25 H25 0.9500
C27 H27a 0.9900
C27 H27b 0.9900
C27 C0aa 1.494(11)
C0aa H0aa 0.9900
C0aa H0ab 0.9900
C30 H30 0.9500
C30 C31 1.339(9)
C31 C32 1.448(8)
C32 C33 1.392(8)
C33 H33 0.9500
C33 C34 1.420(9)
C34 H34 0.9500
C34 C35 1.378(10)
C35 H35 0.9500
C35 C36 1.382(8)
C36 H36 0.9500
C37 H37 0.9500
C37 C38 1.368(8)
C38 H38 0.9500
C38 C39 1.356(11)
C39 H39 0.9500
C39 C40 1.377(11)
C40 H40 0.9500
C40 C41 1.367(9)
C41 C42 1.465(9)
C42 C43 1.337(10)
C43 H43 0.9500
C45 H45a 0.9900
C45 H45b 0.9900
C45 C46 1.547(9)
C46 H46a 0.9900
C46 H46b 0.9900
C047 H047 0.9500
C047 C66 1.335(9)
C48 H48 0.9500
C48 C49 1.350(8)
C49 C50 1.471(9)
C50 C51 1.354(9)
C51 H51 0.9500
C51 C52 1.379(11)
C52 H52 0.9500
C52 C53 1.344(11)
C53 H53 0.9500
C53 C54 1.405(10)
C54 H54 0.9500
C55 H55 0.9500
C55 C56 1.383(8)
C56 H56 0.9500
C56 C57 1.355(11)
C57 H57 0.9500
C57 C58 1.389(11)
C58 H58 0.9500
C58 C59 1.399(9)
C59 C60 1.473(9)
C60 C61 1.339(9)
C61 H61 0.9500
C63 H63a 0.9900
C63 H63b 0.9900
C63 C64 1.477(11)
C64 H64a 0.9900
C64 H64b 0.9900
C66 C67 1.470(10)
C67 C68 1.386(9)
C68 H68 0.9500
C68 C69 1.367(12)
C69 H69 0.9500
C69 C70 1.390(11)
C70 H70 0.9500
C70 C71 1.400(9)
C71 H71 0.9500
C72 H72 0.9500
C72 C73 1.386(9)
C73 H73 0.9500
C73 C74 1.370(10)
C74 H74 0.9500
C74 C75 1.385(10)
C75 H75 0.9500
C75 C76 1.413(8)
C76 C77 1.462(8)
C77 C78 1.343(9)
C78 H78 0.9500
C80 H80a 0.9900
C80 H80b 0.9900
C80 C81 1.479(11)
C81 H81a 0.9900
C81 H81b 0.9900
C83 H83 0.9500
C83 C84 1.361(9)
C84 C85 1.451(10)
C85 C86 1.382(10)
C86 H86 0.9500
C86 C87 1.337(13)
C87 H87 0.9500
C87 C88 1.381(13)
C88 H88 0.9500
C88 C89 1.383(10)
C89 H89 0.9500
C90 H90 0.9500
C90 C91 1.392(9)
C91 H91 0.9500
C91 C92 1.411(12)
C92 H92 0.9500
C92 C93 1.410(12)
C93 H93 0.9500
C93 C94 1.418(9)
C94 C95 1.439(9)
C95 C96 1.330(10)
C96 H96 0.9500
C98 H98a 0.9900
C98 H98b 0.9900
C98 C99 1.507(9)
C99 H99a 0.9900
C99 H99b 0.9900
C101 H101 0.9500
C101 C102 1.354(8)
C102 C103 1.459(9)
C103 C104 1.402(9)
C104 H104 0.9500
C104 C105 1.366(10)
C105 H105 0.9500
C105 C106 1.369(11)
C106 H106 0.9500
C106 C107 1.407(10)
C107 H107 0.9500
C108 H10c 0.9800
C108 H10d 0.9800
C108 H10e 0.9800
C109 H10f 0.9800
C109 H10g 0.9800
C109 H10h 0.9800
C110 H11d 0.9800
C110 H11e 0.9800
C110 H11f 0.9800
C111 H11j 0.9800
C111 H11k 0.9800
C111 H11l 0.9800
C113 H11a 0.9800
C113 H11b 0.9800
C113 H11c 0.9800
C117 H11g 0.9800
C117 H11h 0.9800
C117 H11i 0.9800
C05N H05a 0.9800
C05N H05b 0.9800
C05N H05c 0.9800

loop_
_smtbx_masks_void_nr
_smtbx_masks_void_average_x
_smtbx_masks_void_average_y
_smtbx_masks_void_average_z
_smtbx_masks_void_volume
_smtbx_masks_void_count_electrons
1 -0.081 0.490 -0.490 1849.9 936.9
2 -0.420 0.500 0.000 666.3 308.8

loop_
_restr_u_iso_atom_site_label
_restr_u_iso_weight_param
N44 0.0500
N47 0.0100
N48 0.0500
O11 0.1000
O12 0.1000
O23 0.1000
O24 0.1000
C108 0.0100
C109 0.0500
C111 0.0100
C117 0.0100
C117 0.0500

loop_
_restr_u_rigid_atom_site_label_1
_restr_u_rigid_atom_site_label_2
_restr_u_rigid_target_weight_param
_restr_u_rigid_u_parallel
_restr_u_rigid_diff
F19 F20 0.0060 0.0847 -0.0053
F19 F21 0.0060 0.0911 -0.0135
F19 F22 0.0060 0.2276 -0.0067
F19 B6 0.0030 0.1295 -0.0021
F20 F21 0.0060 0.1385 -0.0101
F20 F22 0.0060 0.1532 -0.0125
F20 B6 0.0030 0.0839 -0.0076
F21 F22 0.0060 0.2473 0.0058
F21 B6 0.0030 0.1418 -0.0069
F22 B6 0.0030 0.2343 0.0011
C15 C16 0.0030 0.0743 0.0024
C15 C17 0.0060 0.0872 0.0028
C16 C17 0.0030 0.0766 0.0003

loop_
_restr_u_similar_atom_site_label_1
_restr_u_similar_atom_site_label_2
_restr_u_similar_weight_param
F19 B6 0.0060
F20 B6 0.0060
F21 B6 0.0060
F22 B6 0.0060
C15 C16 0.0030
C16 C17 0.0030
